data_4132319
loop_
_publ_author_name
'Ghana, Priyabrata'
'Arz, Marius I.'
'Chakraborty, Uttam'
'Schnakenburg, Gregor'
'Filippou, Alexander C.'

_publ_section_title
;
 Linearly Two-Coordinated Silicon: Transition Metal Complexes with the
 Functional Groups M\\tb Si-M and M&#x2550;Si&#x2550;M.
;
_journal_issue 23
_journal_name_full 'Journal of the American Chemical Society'
_journal_page_first 7187
_journal_page_last 7198
_journal_paper_doi 10.1021/jacs.8b02902
_journal_volume 140
_journal_year 2018
_chemical_formula_moiety '2(C41 H71 B Mo N6 O2 Si5), 3(C6 H6)'
_chemical_formula_sum 'C100 H160 B2 Mo2 N12 O4 Si10'
_chemical_formula_weight 2088.79
_chemical_name_systematic P.G.-451
_space_group_crystal_system triclinic
_space_group_IT_number 2
_space_group_name_Hall '-P 1'
_space_group_name_H-M_alt 'P -1'
_atom_sites_solution_hydrogens geom
_atom_sites_solution_primary direct
_audit_creation_date 2015-01-12
_audit_creation_method
;
Olex2 1.2
(compiled 2014.12.26 svn.r3119 for OlexSys, GUI svn.r4975)
;
_cell_angle_alpha 103.244(2)
_cell_angle_beta 93.358(2)
_cell_angle_gamma 93.082(2)
_cell_formula_units_Z 2
_cell_length_a 13.3366(8)
_cell_length_b 16.7705(11)
_cell_length_c 26.6283(18)
_cell_measurement_reflns_used 9942
_cell_measurement_temperature 100
_cell_measurement_theta_max 27.53
_cell_measurement_theta_min 2.36
_cell_volume 5773.5(6)
_computing_cell_refinement 'SAINT v8.34A (Bruker, 2013)'
_computing_data_reduction 'SAINT v8.34A (Bruker, 2013)'
_computing_molecular_graphics 'Olex2 (Dolomanov et al., 2009)'
_computing_publication_material 'Olex2 (Dolomanov et al., 2009)'
_computing_structure_refinement 'ShelXL (Sheldrick, 2008)'
_computing_structure_solution 'XT (Sheldrick, 2008)'
_diffrn_ambient_temperature 100
_diffrn_detector_area_resol_mean 8
_diffrn_measured_fraction_theta_full 0.986
_diffrn_measured_fraction_theta_max 0.983
_diffrn_measurement_device_type 'Bruker X8-KappaApex-II'
_diffrn_measurement_method 'fine slicing \w and \f scans'
_diffrn_radiation_monochromator graphite
_diffrn_radiation_type MoK\a
_diffrn_radiation_wavelength 0.71073
_diffrn_reflns_av_R_equivalents 0.0766
_diffrn_reflns_av_unetI/netI 0.1127
_diffrn_reflns_Laue_measured_fraction_full 0.986
_diffrn_reflns_Laue_measured_fraction_max 0.983
_diffrn_reflns_limit_h_max 11
_diffrn_reflns_limit_h_min -17
_diffrn_reflns_limit_k_max 21
_diffrn_reflns_limit_k_min -21
_diffrn_reflns_limit_l_max 34
_diffrn_reflns_limit_l_min -34
_diffrn_reflns_number 68029
_diffrn_reflns_point_group_measured_fraction_full 0.986
_diffrn_reflns_point_group_measured_fraction_max 0.983
_diffrn_reflns_theta_full 26.000
_diffrn_reflns_theta_max 27.000
_diffrn_reflns_theta_min 2.403
_diffrn_source 'sealed tube'
_diffrn_standards_number 0
_exptl_absorpt_coefficient_mu 0.372
_exptl_absorpt_correction_T_max 0.7460
_exptl_absorpt_correction_T_min 0.6516
_exptl_absorpt_correction_type empirical
_exptl_absorpt_process_details
;
SADABS-2014/5 (Bruker,2014/5) was used for absorption correction.
wR2(int) was 0.0870 before and 0.0565 after correction.
The Ratio of minimum to maximum transmission is 0.8735.
The \l/2 correction factor is 0.00150.
;
_exptl_crystal_colour 'clear orange'
_exptl_crystal_colour_lustre clear
_exptl_crystal_colour_primary orange
_exptl_crystal_density_diffrn 1.202
_exptl_crystal_description plate
_exptl_crystal_F_000 2220
_exptl_crystal_size_max 0.16
_exptl_crystal_size_mid 0.12
_exptl_crystal_size_min 0.02
_refine_diff_density_max 1.190
_refine_diff_density_min -0.744
_refine_diff_density_rms 0.083
_refine_ls_extinction_method none
_refine_ls_goodness_of_fit_ref 0.940
_refine_ls_hydrogen_treatment constr
_refine_ls_matrix_type full
_refine_ls_number_parameters 1244
_refine_ls_number_reflns 24773
_refine_ls_number_restraints 32
_refine_ls_restrained_S_all 0.967
_refine_ls_R_factor_all 0.0980
_refine_ls_R_factor_gt 0.0491
_refine_ls_shift/su_max 0.001
_refine_ls_shift/su_mean 0.000
_refine_ls_structure_factor_coef Fsqd
_refine_ls_weighting_details
;
 w=1/[\s^2^(Fo^2^)+(0.0355P)^2^]
 where P=(Fo^2^+2Fc^2^)/3
;
_refine_ls_weighting_scheme calc
_refine_ls_wR_factor_gt 0.0883
_refine_ls_wR_factor_ref 0.1019
_reflns_Friedel_coverage 0.000
_reflns_number_gt 15421
_reflns_number_total 24773
_reflns_threshold_expression 'I > 2\s(I)'
_cod_data_source_file ja8b02902_si_002.cif
_cod_data_source_block 3875f
_cod_database_code 4132319
_shelxl_version_number 2013-2
_shelx_space_group_comment
;
The symmetry employed for this shelxl refinement is uniquely defined
by the following loop, which should always be used as a source of
symmetry information in preference to the above space-group names.
They are only intended as comments.
;
_shelx_estimated_absorpt_t_max 0.993
_shelx_estimated_absorpt_t_min 0.943
_olex2_refinement_description
;
1. Fixed Uiso
 At 1.2 times of:
  All B(H) groups, All C(H) groups
 At 1.5 times of:
  All C(H,H,H) groups
2. Rigid bond restraints
 Si3, C13
 with sigma for 1-2 distances of 0.001 and sigma for 1-3 distances of 0.005
 Si3, C12
 with sigma for 1-2 distances of 0.005 and sigma for 1-3 distances of 0.005
3. Uiso/Uaniso restraints and constraints
C13 \\sim C12 \\sim Si3 \\sim C11: within 2A with sigma of 0.005 and sigma for
terminal atoms of 0.01
Uanis(C12) \\sim Ueq, Uanis(C13) \\sim Ueq: with sigma of 0.001 and sigma for
terminal atoms of 0.001
4. Others
 Sof(C1A)=Sof(H1AA)=Sof(H1AB)=Sof(H1AC)=Sof(C1B)=Sof(H1BA)=Sof(H1BB)=Sof(H1BC)=
 Sof(C1C)=Sof(H1CA)=Sof(H1CB)=Sof(H1CC)=1-FVAR(1)
 Sof(C15')=Sof(H15A)=Sof(H15B)=Sof(H15C)=Sof(C16')=Sof(H16A)=Sof(H16B)=
 Sof(H16C)=Sof(C17')=Sof(H17A)=Sof(H17B)=Sof(H17C)=FVAR(1)
5.a Ternary CH refined with riding coordinates:
 C7(H7), C18(H18), B(H), C7'(H7'), C18'(H18'), B'(H')
5.b Aromatic/amide H refined with riding coordinates:
 C3(H3), C5(H5), C28(H28), C33(H33), C38(H38), C3'(H3'), C5'(H5'), C28'(H28'),
 C33'(H33'), C38'(H38'), C42(H42), C43(H43), C44(H44), C45(H45), C46(H46),
 C47(H47), C54(H54), C55(H55), C56(H56), C57(H57), C58(H58), C59(H59), C48(H48),
  C49(H49), C50(H50), C51(H51), C52(H52), C53(H53)
5.c Idealised Me refined as rotating group:
 C8(H8A,H8B,H8C), C9(H9A,H9B,H9C), C10(H10D,H10E,H10F), C11(H11D,H11E,H11F),
 C12(H12D,H12E,H12F), C13(H13D,H13E,H13F), C15(H15D,H15E,H15F), C16(H16D,H16E,
 H16F), C17(H17D,H17E,H17F), C19(H19D,H19E,H19F), C20(H20D,H20E,H20F), C21(H21D,
 H21E,H21F), C22(H22D,H22E,H22F), C23(H23D,H23E,H23F), C24(H24D,H24E,H24F),
 C30(H30D,H30E,H30F), C31(H31D,H31E,H31F), C35(H35D,H35E,H35F), C36(H36D,H36E,
 H36F), C40(H40D,H40E,H40F), C41(H41D,H41E,H41F), C8'(H8'A,H8'B,H8'C), C9'(H9'A,
 H9'B,H9'C), C10'(H10A,H10B,H10C), C11'(H11A,H11B,H11C), C12'(H12A,H12B,H12C),
 C13'(H13A,H13B,H13C), C15'(H15A,H15B,H15C), C16'(H16A,H16B,H16C), C17'(H17A,
 H17B,H17C), C19'(H19A,H19B,H19C), C20'(H20A,H20B,H20C), C21'(H21A,H21B,H21C),
 C22'(H22A,H22B,H22C), C23'(H23A,H23B,H23C), C24'(H24A,H24B,H24C), C30'(H30A,
 H30B,H30C), C31'(H31A,H31B,H31C), C35'(H35A,H35B,H35C), C36'(H36A,H36B,H36C),
 C40'(H40A,H40B,H40C), C41'(H41A,H41B,H41C), C1A(H1AA,H1AB,H1AC), C1B(H1BA,H1BB,
 H1BC), C1C(H1CA,H1CB,H1CC)
;
_olex2_submission_special_instructions 'No special instructions were received'

loop_
_space_group_symop_operation_xyz
'x, y, z'
'-x, -y, -z'

loop_
_atom_site_label
_atom_site_type_symbol
_atom_site_fract_x
_atom_site_fract_y
_atom_site_fract_z
_atom_site_U_iso_or_equiv
_atom_site_adp_type
_atom_site_occupancy
_atom_site_site_symmetry_order
_atom_site_calc_flag
_atom_site_refinement_flags_posn
_atom_site_refinement_flags_adp
_atom_site_refinement_flags_occupancy
_atom_site_disorder_assembly
_atom_site_disorder_group
Mo Mo -0.07810(2) 0.70182(2) 0.19960(2) 0.01547(7) Uani 1 1 d . . . . .
Si1 Si -0.01927(6) 0.74608(6) 0.28334(3) 0.0160(2) Uani 1 1 d . . . . .
Si2 Si 0.25159(7) 0.87674(6) 0.36963(4) 0.0224(2) Uani 1 1 d . . . . .
Si3 Si 0.25057(7) 0.67811(7) 0.35775(5) 0.0359(3) Uani 1 1 d . U . . .
Si4 Si -0.25538(7) 0.87559(6) 0.37669(4) 0.0283(2) Uani 1 1 d . . . . .
Si5 Si -0.28899(7) 0.67964(7) 0.36828(4) 0.0298(3) Uani 1 1 d . . . . .
O1 O -0.16228(18) 0.55433(15) 0.24236(9) 0.0349(6) Uani 1 1 d . . . . .
O2 O -0.26271(16) 0.79994(15) 0.23632(9) 0.0268(6) Uani 1 1 d . . . . .
N1 N -0.02238(17) 0.79957(16) 0.16056(10) 0.0159(6) Uani 1 1 d . . . . .
N2 N 0.00567(17) 0.77822(16) 0.11054(10) 0.0150(6) Uani 1 1 d . . . . .
N3 N 0.03421(18) 0.62670(16) 0.15279(10) 0.0163(6) Uani 1 1 d . . . . .
N4 N 0.04536(17) 0.63193(16) 0.10270(10) 0.0153(6) Uani 1 1 d . . . . .
N5 N -0.16896(17) 0.65446(16) 0.12444(10) 0.0164(6) Uani 1 1 d . . . . .
N6 N -0.12981(17) 0.66435(15) 0.07937(10) 0.0151(6) Uani 1 1 d . . . . .
C1 C -0.0128(2) 0.76691(19) 0.35521(11) 0.0143(7) Uani 1 1 d . . . . .
C2 C 0.0842(2) 0.77385(18) 0.38159(12) 0.0156(7) Uani 1 1 d . . . . .
C3 C 0.0920(2) 0.7829(2) 0.43531(12) 0.0213(8) Uani 1 1 d . . . . .
H3 H 0.1570 0.7873 0.4527 0.026 Uiso 1 1 calc R . . . .
C4 C 0.0085(2) 0.7857(2) 0.46402(13) 0.0244(8) Uani 1 1 d . . . . .
C5 C -0.0857(2) 0.7813(2) 0.43747(13) 0.0218(8) Uani 1 1 d . . . . .
H5 H -0.1437 0.7844 0.4567 0.026 Uiso 1 1 calc R . . . .
C6 C -0.0989(2) 0.77272(19) 0.38493(12) 0.0171(7) Uani 1 1 d . . . . .
C7 C 0.1804(2) 0.77174(19) 0.35386(12) 0.0178(7) Uani 1 1 d . . . . .
H7 H 0.1569 0.7625 0.3165 0.021 Uiso 1 1 calc R . . . .
C8 C 0.1585(3) 0.9557(2) 0.37189(17) 0.0452(11) Uani 1 1 d . . . . .
H8A H 0.1219 0.9475 0.3379 0.068 Uiso 1 1 calc GR . . . .
H8B H 0.1936 1.0105 0.3812 0.068 Uiso 1 1 calc GR . . . .
H8C H 0.1107 0.9508 0.3978 0.068 Uiso 1 1 calc GR . . . .
C9 C 0.3368(2) 0.8807(2) 0.31731(14) 0.0350(10) Uani 1 1 d . . . . .
H9A H 0.3875 0.8405 0.3172 0.052 Uiso 1 1 calc GR . . . .
H9B H 0.3704 0.9359 0.3233 0.052 Uiso 1 1 calc GR . . . .
H9C H 0.2975 0.8679 0.2838 0.052 Uiso 1 1 calc GR . . . .
C10 C 0.3274(3) 0.9021(3) 0.43312(15) 0.0526(12) Uani 1 1 d . . . . .
H10D H 0.2837 0.8971 0.4607 0.079 Uiso 1 1 calc GR . . . .
H10E H 0.3575 0.9584 0.4397 0.079 Uiso 1 1 calc GR . . . .
H10F H 0.3808 0.8640 0.4323 0.079 Uiso 1 1 calc GR . . . .
C11 C 0.1564(3) 0.5913(2) 0.35463(14) 0.0341(9) Uani 1 1 d . U . . .
H11D H 0.1166 0.6034 0.3849 0.051 Uiso 1 1 calc GR . . . .
H11E H 0.1911 0.5412 0.3542 0.051 Uiso 1 1 calc GR . . . .
H11F H 0.1117 0.5835 0.3231 0.051 Uiso 1 1 calc GR . . . .
C12 C 0.3315(3) 0.6574(3) 0.30228(18) 0.0697(14) Uani 1 1 d . U . . .
H12D H 0.2891 0.6456 0.2698 0.105 Uiso 1 1 calc GR . . . .
H12E H 0.3705 0.6100 0.3039 0.105 Uiso 1 1 calc GR . . . .
H12F H 0.3776 0.7056 0.3040 0.105 Uiso 1 1 calc GR . . . .
C13 C 0.3313(3) 0.6885(3) 0.41828(19) 0.0785(11) Uani 1 1 d . U . . .
H13D H 0.3827 0.7338 0.4215 0.118 Uiso 1 1 calc GR . . . .
H13E H 0.3642 0.6373 0.4173 0.118 Uiso 1 1 calc GR . . . .
H13F H 0.2898 0.6998 0.4479 0.118 Uiso 1 1 calc GR . . . .
C14 C 0.0163(3) 0.7953(2) 0.52266(13) 0.0338(9) Uani 1 1 d . . . . .
C15 C 0.1249(3) 0.7876(3) 0.54341(15) 0.0634(15) Uani 1 1 d . . . . .
H15D H 0.1473 0.7339 0.5267 0.095 Uiso 1 1 calc GR . . . .
H15E H 0.1270 0.7930 0.5809 0.095 Uiso 1 1 calc GR . . . .
H15F H 0.1696 0.8310 0.5358 0.095 Uiso 1 1 calc GR . . . .
C16 C -0.0503(3) 0.7276(2) 0.53689(14) 0.0382(10) Uani 1 1 d . . . . .
H16D H -0.1208 0.7330 0.5264 0.057 Uiso 1 1 calc GR . . . .
H16E H -0.0427 0.7328 0.5744 0.057 Uiso 1 1 calc GR . . . .
H16F H -0.0300 0.6738 0.5190 0.057 Uiso 1 1 calc GR . . . .
C17 C -0.0175(3) 0.8797(3) 0.54823(15) 0.0531(13) Uani 1 1 d . . . . .
H17D H 0.0230 0.9223 0.5372 0.080 Uiso 1 1 calc GR . . . .
H17E H -0.0084 0.8882 0.5859 0.080 Uiso 1 1 calc GR . . . .
H17F H -0.0887 0.8828 0.5380 0.080 Uiso 1 1 calc GR . . . .
C18 C -0.2043(2) 0.7694(2) 0.35995(13) 0.0192(7) Uani 1 1 d . . . . .
H18 H -0.1956 0.7583 0.3220 0.023 Uiso 1 1 calc R . . . .
C19 C -0.1720(3) 0.9472(2) 0.35071(14) 0.0312(9) Uani 1 1 d . . . . .
H19D H -0.1025 0.9465 0.3647 0.047 Uiso 1 1 calc GR . . . .
H19E H -0.1944 1.0030 0.3610 0.047 Uiso 1 1 calc GR . . . .
H19F H -0.1754 0.9298 0.3129 0.047 Uiso 1 1 calc GR . . . .
C20 C -0.2570(3) 0.9197(2) 0.44768(14) 0.0466(11) Uani 1 1 d . . . . .
H20D H -0.2933 0.8807 0.4636 0.070 Uiso 1 1 calc GR . . . .
H20E H -0.2907 0.9712 0.4535 0.070 Uiso 1 1 calc GR . . . .
H20F H -0.1877 0.9305 0.4632 0.070 Uiso 1 1 calc GR . . . .
C21 C -0.3867(2) 0.8716(3) 0.34670(16) 0.0459(11) Uani 1 1 d . . . . .
H21D H -0.3876 0.8476 0.3095 0.069 Uiso 1 1 calc GR . . . .
H21E H -0.4095 0.9273 0.3524 0.069 Uiso 1 1 calc GR . . . .
H21F H -0.4316 0.8378 0.3626 0.069 Uiso 1 1 calc GR . . . .
C22 C -0.2119(3) 0.5932(2) 0.37428(15) 0.0361(10) Uani 1 1 d . . . . .
H22D H -0.1698 0.5805 0.3449 0.054 Uiso 1 1 calc GR . . . .
H22E H -0.2562 0.5448 0.3746 0.054 Uiso 1 1 calc GR . . . .
H22F H -0.1687 0.6086 0.4066 0.054 Uiso 1 1 calc GR . . . .
C23 C -0.3626(3) 0.7054(3) 0.42729(17) 0.0525(12) Uani 1 1 d . . . . .
H23D H -0.3160 0.7194 0.4584 0.079 Uiso 1 1 calc GR . . . .
H23E H -0.4077 0.6579 0.4286 0.079 Uiso 1 1 calc GR . . . .
H23F H -0.4024 0.7523 0.4257 0.079 Uiso 1 1 calc GR . . . .
C24 C -0.3774(3) 0.6468(2) 0.30911(16) 0.0458(12) Uani 1 1 d . . . . .
H24D H -0.4165 0.6929 0.3048 0.069 Uiso 1 1 calc GR . . . .
H24E H -0.4233 0.6011 0.3127 0.069 Uiso 1 1 calc GR . . . .
H24F H -0.3389 0.6290 0.2788 0.069 Uiso 1 1 calc GR . . . .
C25 C -0.1296(2) 0.6099(2) 0.22673(13) 0.0223(8) Uani 1 1 d . . . . .
C26 C -0.1920(2) 0.7639(2) 0.22442(12) 0.0199(8) Uani 1 1 d . . . . .
C27 C -0.0006(2) 0.8811(2) 0.17665(13) 0.0192(8) Uani 1 1 d . . . . .
C28 C 0.0418(2) 0.9113(2) 0.13774(13) 0.0205(8) Uani 1 1 d . . . . .
H28 H 0.0647 0.9666 0.1393 0.025 Uiso 1 1 calc R . . . .
C29 C 0.0441(2) 0.8453(2) 0.09656(13) 0.0184(7) Uani 1 1 d . . . . .
C30 C -0.0241(3) 0.9274(2) 0.22922(13) 0.0303(9) Uani 1 1 d . . . . .
H30D H -0.0968 0.9216 0.2326 0.046 Uiso 1 1 calc GR . . . .
H30E H -0.0027 0.9856 0.2338 0.046 Uiso 1 1 calc GR . . . .
H30F H 0.0118 0.9054 0.2557 0.046 Uiso 1 1 calc GR . . . .
C31 C 0.0795(2) 0.8410(2) 0.04392(13) 0.0245(8) Uani 1 1 d . . . . .
H31D H 0.1346 0.8043 0.0382 0.037 Uiso 1 1 calc GR . . . .
H31E H 0.1034 0.8960 0.0412 0.037 Uiso 1 1 calc GR . . . .
H31F H 0.0237 0.8198 0.0178 0.037 Uiso 1 1 calc GR . . . .
C32 C 0.0957(2) 0.5690(2) 0.16136(13) 0.0220(8) Uani 1 1 d . . . . .
C33 C 0.1446(2) 0.5387(2) 0.11760(13) 0.0235(8) Uani 1 1 d . . . . .
H33 H 0.1918 0.4976 0.1135 0.028 Uiso 1 1 calc R . . . .
C34 C 0.1121(2) 0.5789(2) 0.08115(13) 0.0174(7) Uani 1 1 d . . . . .
C35 C 0.1020(3) 0.5443(2) 0.21221(13) 0.0365(10) Uani 1 1 d . . . . .
H35D H 0.1118 0.5936 0.2405 0.055 Uiso 1 1 calc GR . . . .
H35E H 0.1588 0.5100 0.2136 0.055 Uiso 1 1 calc GR . . . .
H35F H 0.0394 0.5132 0.2157 0.055 Uiso 1 1 calc GR . . . .
C36 C 0.1400(2) 0.5707(2) 0.02672(13) 0.0270(9) Uani 1 1 d . . . . .
H36D H 0.0806 0.5504 0.0028 0.041 Uiso 1 1 calc GR . . . .
H36E H 0.1926 0.5318 0.0195 0.041 Uiso 1 1 calc GR . . . .
H36F H 0.1652 0.6243 0.0221 0.041 Uiso 1 1 calc GR . . . .
C37 C -0.2659(2) 0.6242(2) 0.11155(13) 0.0186(7) Uani 1 1 d . . . . .
C38 C -0.2874(2) 0.61707(19) 0.05907(13) 0.0180(7) Uani 1 1 d . . . . .
H38 H -0.3499 0.5979 0.0400 0.022 Uiso 1 1 calc R . . . .
C39 C -0.2010(2) 0.64301(19) 0.03955(12) 0.0158(7) Uani 1 1 d . . . . .
C40 C -0.3335(2) 0.6048(2) 0.15031(13) 0.0267(9) Uani 1 1 d . . . . .
H40D H -0.3122 0.5559 0.1611 0.040 Uiso 1 1 calc GR . . . .
H40E H -0.4029 0.5944 0.1349 0.040 Uiso 1 1 calc GR . . . .
H40F H -0.3300 0.6513 0.1805 0.040 Uiso 1 1 calc GR . . . .
C41 C -0.1832(2) 0.6499(2) -0.01408(12) 0.0221(8) Uani 1 1 d . . . . .
H41D H -0.1653 0.7074 -0.0140 0.033 Uiso 1 1 calc GR . . . .
H41E H -0.2445 0.6306 -0.0367 0.033 Uiso 1 1 calc GR . . . .
H41F H -0.1280 0.6163 -0.0268 0.033 Uiso 1 1 calc GR . . . .
B B -0.0167(3) 0.6898(2) 0.07843(14) 0.0163(8) Uani 1 1 d . . . . .
H H 0.0008 0.6860 0.0420 0.020 Uiso 1 1 calc R . . . .
Mo' Mo 0.61651(2) 0.79045(2) 0.89803(2) 0.01490(7) Uani 1 1 d . . . . .
Si1' Si 0.55218(6) 0.76617(6) 0.81532(3) 0.0161(2) Uani 1 1 d . . . . .
Si2' Si 0.26524(6) 0.87539(6) 0.76107(4) 0.0185(2) Uani 1 1 d . . . . .
Si3' Si 0.27451(6) 0.67732(6) 0.73508(4) 0.0209(2) Uani 1 1 d . . . . .
Si4' Si 0.81997(6) 0.85400(6) 0.73764(4) 0.0173(2) Uani 1 1 d . . . . .
Si5' Si 0.75893(6) 0.65915(6) 0.70425(4) 0.0213(2) Uani 1 1 d . . . . .
O1' O 0.79942(16) 0.69452(15) 0.85460(9) 0.0297(6) Uani 1 1 d . . . . .
O2' O 0.71097(17) 0.94118(15) 0.86282(9) 0.0298(6) Uani 1 1 d . . . . .
N1' N 0.49965(17) 0.86313(16) 0.94185(10) 0.0172(6) Uani 1 1 d . . . . .
N2' N 0.47579(17) 0.84886(16) 0.98868(10) 0.0180(6) Uani 1 1 d . . . . .
N3' N 0.55853(18) 0.68723(16) 0.93235(10) 0.0177(6) Uani 1 1 d . . . . .
N4' N 0.52287(17) 0.70504(16) 0.98079(10) 0.0172(6) Uani 1 1 d . . . . .
N5' N 0.69718(18) 0.83508(15) 0.97566(10) 0.0153(6) Uani 1 1 d . . . . .
N6' N 0.65067(18) 0.82358(16) 1.01865(10) 0.0162(6) Uani 1 1 d . . . . .
C1' C 0.5349(2) 0.77796(18) 0.74789(12) 0.0138(7) Uani 1 1 d . . . . .
C2' C 0.4373(2) 0.78703(19) 0.72674(12) 0.0154(7) Uani 1 1 d . . . . .
C3' C 0.4263(2) 0.79908(19) 0.67682(12) 0.0166(7) Uani 1 1 d . . . . .
H3' H 0.3606 0.8045 0.6627 0.020 Uiso 1 1 calc R . . . .
C4' C 0.5071(2) 0.80349(19) 0.64659(12) 0.0166(7) Uani 1 1 d . . . . .
C5' C 0.6022(2) 0.79315(19) 0.66779(12) 0.0174(7) Uani 1 1 d . . . . .
H5' H 0.6586 0.7958 0.6478 0.021 Uiso 1 1 calc R . . . .
C6' C 0.6177(2) 0.77920(18) 0.71668(12) 0.0148(7) Uani 1 1 d . . . . .
C7' C 0.3445(2) 0.78315(19) 0.75672(12) 0.0159(7) Uani 1 1 d . . . . .
H7' H 0.3713 0.7866 0.7931 0.019 Uiso 1 1 calc R . . . .
C8' C 0.3465(2) 0.9687(2) 0.75813(13) 0.0245(8) Uani 1 1 d . . . . .
H8'A H 0.4051 0.9749 0.7830 0.037 Uiso 1 1 calc GR . . . .
H8'B H 0.3077 1.0174 0.7667 0.037 Uiso 1 1 calc GR . . . .
H8'C H 0.3691 0.9626 0.7232 0.037 Uiso 1 1 calc GR . . . .
C9' C 0.2020(2) 0.8934(2) 0.82298(12) 0.0238(8) Uani 1 1 d . . . . .
H9'A H 0.1492 0.8497 0.8210 0.036 Uiso 1 1 calc GR . . . .
H9'B H 0.1720 0.9466 0.8288 0.036 Uiso 1 1 calc GR . . . .
H9'C H 0.2516 0.8936 0.8516 0.036 Uiso 1 1 calc GR . . . .
C10' C 0.1649(2) 0.8601(2) 0.70703(13) 0.0262(8) Uani 1 1 d . . . . .
H10A H 0.1958 0.8493 0.6739 0.039 Uiso 1 1 calc GR . . . .
H10B H 0.1277 0.9097 0.7106 0.039 Uiso 1 1 calc GR . . . .
H10C H 0.1185 0.8134 0.7083 0.039 Uiso 1 1 calc GR . . . .
C11' C 0.3596(2) 0.6000(2) 0.74989(16) 0.0396(11) Uani 1 1 d . . . . .
H11A H 0.4213 0.6027 0.7319 0.059 Uiso 1 1 calc GR . . . .
H11B H 0.3257 0.5449 0.7382 0.059 Uiso 1 1 calc GR . . . .
H11C H 0.3766 0.6116 0.7873 0.059 Uiso 1 1 calc GR . . . .
C12' C 0.1613(2) 0.6724(2) 0.77167(14) 0.0292(9) Uani 1 1 d . . . . .
H12A H 0.1807 0.6884 0.8089 0.044 Uiso 1 1 calc GR . . . .
H12B H 0.1300 0.6163 0.7627 0.044 Uiso 1 1 calc GR . . . .
H12C H 0.1131 0.7101 0.7628 0.044 Uiso 1 1 calc GR . . . .
C13' C 0.2379(3) 0.6507(2) 0.66418(13) 0.0322(9) Uani 1 1 d . . . . .
H13A H 0.1947 0.6920 0.6557 0.048 Uiso 1 1 calc GR . . . .
H13B H 0.2012 0.5966 0.6546 0.048 Uiso 1 1 calc GR . . . .
H13C H 0.2985 0.6496 0.6450 0.048 Uiso 1 1 calc GR . . . .
C14' C 0.4919(2) 0.8183(2) 0.59220(13) 0.0211(8) Uani 1 1 d . . . . .
C15' C 0.4307(6) 0.7464(5) 0.5576(3) 0.052(3) Uani 0.607(7) 1 d . . P A 1
H15A H 0.4649 0.6960 0.5572 0.078 Uiso 0.607(7) 1 calc GR . P A 1
H15B H 0.4234 0.7550 0.5224 0.078 Uiso 0.607(7) 1 calc GR . P A 1
H15C H 0.3640 0.7415 0.5707 0.078 Uiso 0.607(7) 1 calc GR . P A 1
C16' C 0.5914(5) 0.8309(5) 0.5677(2) 0.039(2) Uani 0.607(7) 1 d . . P A 1
H16A H 0.6324 0.8773 0.5900 0.058 Uiso 0.607(7) 1 calc GR . P A 1
H16B H 0.5771 0.8424 0.5336 0.058 Uiso 0.607(7) 1 calc GR . P A 1
H16C H 0.6283 0.7811 0.5638 0.058 Uiso 0.607(7) 1 calc GR . P A 1
C17' C 0.4380(6) 0.8972(5) 0.5951(3) 0.047(2) Uani 0.607(7) 1 d . . P A 1
H17A H 0.3715 0.8909 0.6082 0.071 Uiso 0.607(7) 1 calc GR . P A 1
H17B H 0.4300 0.9081 0.5606 0.071 Uiso 0.607(7) 1 calc GR . P A 1
H17C H 0.4778 0.9431 0.6185 0.071 Uiso 0.607(7) 1 calc GR . P A 1
C18' C 0.7238(2) 0.76582(18) 0.73612(12) 0.0153(7) Uani 1 1 d . . . . .
H18' H 0.7183 0.7648 0.7733 0.018 Uiso 1 1 calc R . . . .
C19' C 0.7570(2) 0.9520(2) 0.74569(13) 0.0235(8) Uani 1 1 d . . . . .
H19A H 0.7170 0.9523 0.7137 0.035 Uiso 1 1 calc GR . . . .
H19B H 0.8081 0.9982 0.7534 0.035 Uiso 1 1 calc GR . . . .
H19C H 0.7128 0.9571 0.7742 0.035 Uiso 1 1 calc GR . . . .
C20' C 0.8869(2) 0.8410(2) 0.67674(12) 0.0241(8) Uani 1 1 d . . . . .
H20A H 0.9222 0.7903 0.6714 0.036 Uiso 1 1 calc GR . . . .
H20B H 0.9357 0.8880 0.6796 0.036 Uiso 1 1 calc GR . . . .
H20C H 0.8379 0.8380 0.6474 0.036 Uiso 1 1 calc GR . . . .
C21' C 0.9121(2) 0.8565(2) 0.79343(13) 0.0222(8) Uani 1 1 d . . . . .
H21A H 0.8793 0.8732 0.8258 0.033 Uiso 1 1 calc GR . . . .
H21B H 0.9690 0.8959 0.7930 0.033 Uiso 1 1 calc GR . . . .
H21C H 0.9366 0.8018 0.7908 0.033 Uiso 1 1 calc GR . . . .
C22' C 0.6677(2) 0.5844(2) 0.72284(15) 0.0343(10) Uani 1 1 d . . . . .
H22A H 0.6739 0.5912 0.7605 0.051 Uiso 1 1 calc GR . . . .
H22B H 0.6822 0.5284 0.7059 0.051 Uiso 1 1 calc GR . . . .
H22C H 0.5990 0.5945 0.7119 0.051 Uiso 1 1 calc GR . . . .
C23' C 0.7533(3) 0.6402(2) 0.63249(14) 0.0332(9) Uani 1 1 d . . . . .
H23A H 0.6846 0.6462 0.6193 0.050 Uiso 1 1 calc GR . . . .
H23B H 0.7724 0.5844 0.6180 0.050 Uiso 1 1 calc GR . . . .
H23C H 0.7999 0.6800 0.6224 0.050 Uiso 1 1 calc GR . . . .
C24' C 0.8892(2) 0.6416(2) 0.72724(14) 0.0274(9) Uani 1 1 d . . . . .
H24A H 0.9379 0.6778 0.7153 0.041 Uiso 1 1 calc GR . . . .
H24B H 0.9030 0.5842 0.7134 0.041 Uiso 1 1 calc GR . . . .
H24C H 0.8951 0.6537 0.7651 0.041 Uiso 1 1 calc GR . . . .
C25' C 0.7307(2) 0.7291(2) 0.86995(12) 0.0188(8) Uani 1 1 d . . . . .
C26' C 0.6734(2) 0.8847(2) 0.87524(12) 0.0204(8) Uani 1 1 d . . . . .
C27' C 0.4410(2) 0.9206(2) 0.93212(13) 0.0204(8) Uani 1 1 d . . . . .
C28' C 0.3768(2) 0.9413(2) 0.97164(14) 0.0254(8) Uani 1 1 d . . . . .
H28' H 0.3266 0.9799 0.9739 0.031 Uiso 1 1 calc R . . . .
C29' C 0.3996(2) 0.8955(2) 1.00680(13) 0.0218(8) Uani 1 1 d . . . . .
C30' C 0.4477(2) 0.9539(2) 0.88525(13) 0.0269(9) Uani 1 1 d . . . . .
H30A H 0.5152 0.9800 0.8853 0.040 Uiso 1 1 calc GR . . . .
H30B H 0.3976 0.9945 0.8852 0.040 Uiso 1 1 calc GR . . . .
H30C H 0.4347 0.9090 0.8543 0.040 Uiso 1 1 calc GR . . . .
C31' C 0.3520(2) 0.8886(2) 1.05517(13) 0.0298(9) Uani 1 1 d . . . . .
H31A H 0.3176 0.8340 1.0502 0.045 Uiso 1 1 calc GR . . . .
H31B H 0.3032 0.9305 1.0633 0.045 Uiso 1 1 calc GR . . . .
H31C H 0.4041 0.8969 1.0838 0.045 Uiso 1 1 calc GR . . . .
C32' C 0.5387(2) 0.6059(2) 0.91320(13) 0.0197(8) Uani 1 1 d . . . . .
C33' C 0.4880(2) 0.5732(2) 0.94919(13) 0.0214(8) Uani 1 1 d . . . . .
H33' H 0.4643 0.5175 0.9453 0.026 Uiso 1 1 calc R . . . .
C34' C 0.4789(2) 0.6367(2) 0.99130(13) 0.0193(8) Uani 1 1 d . . . . .
C35' C 0.5683(2) 0.5625(2) 0.86151(13) 0.0244(8) Uani 1 1 d . . . . .
H35A H 0.5293 0.5810 0.8345 0.037 Uiso 1 1 calc GR . . . .
H35B H 0.5548 0.5032 0.8570 0.037 Uiso 1 1 calc GR . . . .
H35C H 0.6402 0.5748 0.8590 0.037 Uiso 1 1 calc GR . . . .
C36' C 0.4283(2) 0.6375(2) 1.04000(13) 0.0291(9) Uani 1 1 d . . . . .
H36A H 0.4776 0.6554 1.0698 0.044 Uiso 1 1 calc GR . . . .
H36B H 0.3996 0.5821 1.0392 0.044 Uiso 1 1 calc GR . . . .
H36C H 0.3744 0.6754 1.0430 0.044 Uiso 1 1 calc GR . . . .
C37' C 0.7899(2) 0.87030(19) 0.99298(13) 0.0180(7) Uani 1 1 d . . . . .
C38' C 0.8022(2) 0.8808(2) 1.04605(13) 0.0198(8) Uani 1 1 d . . . . .
H38' H 0.8602 0.9047 1.0678 0.024 Uiso 1 1 calc R . . . .
C39' C 0.7146(2) 0.85015(19) 1.06128(12) 0.0190(7) Uani 1 1 d . . . . .
C40' C 0.8630(2) 0.8938(2) 0.95723(13) 0.0272(9) Uani 1 1 d . . . . .
H40A H 0.8713 0.8462 0.9290 0.041 Uiso 1 1 calc GR . . . .
H40B H 0.9282 0.9124 0.9764 0.041 Uiso 1 1 calc GR . . . .
H40C H 0.8374 0.9383 0.9429 0.041 Uiso 1 1 calc GR . . . .
C41' C 0.6889(2) 0.8424(2) 1.11423(12) 0.0254(8) Uani 1 1 d . . . . .
H41A H 0.6281 0.8711 1.1235 0.038 Uiso 1 1 calc GR . . . .
H41B H 0.7450 0.8669 1.1395 0.038 Uiso 1 1 calc GR . . . .
H41C H 0.6769 0.7843 1.1142 0.038 Uiso 1 1 calc GR . . . .
B' B 0.5383(3) 0.7928(2) 1.01425(15) 0.0188(9) Uani 1 1 d . . . . .
H' H 0.5156 0.7942 1.0495 0.023 Uiso 1 1 calc R . . . .
C42 C 0.1266(3) 0.5839(3) -0.10673(14) 0.0379(10) Uani 1 1 d . . . . .
H42 H 0.1075 0.5267 -0.1166 0.045 Uiso 1 1 calc R . . . .
C43 C 0.0559(3) 0.6403(3) -0.10586(15) 0.0382(10) Uani 1 1 d . . . . .
H43 H -0.0130 0.6222 -0.1146 0.046 Uiso 1 1 calc R . . . .
C44 C 0.0837(3) 0.7226(3) -0.09256(15) 0.0414(11) Uani 1 1 d . . . . .
H44 H 0.0343 0.7614 -0.0924 0.050 Uiso 1 1 calc R . . . .
C45 C 0.1846(3) 0.7493(3) -0.07922(14) 0.0430(11) Uani 1 1 d . . . . .
H45 H 0.2042 0.8064 -0.0697 0.052 Uiso 1 1 calc R . . . .
C46 C 0.2556(3) 0.6926(3) -0.07998(15) 0.0408(11) Uani 1 1 d . . . . .
H46 H 0.3247 0.7100 -0.0714 0.049 Uiso 1 1 calc R . . . .
C47 C 0.2256(3) 0.6111(3) -0.09316(15) 0.0433(11) Uani 1 1 d . . . . .
H47 H 0.2745 0.5720 -0.0930 0.052 Uiso 1 1 calc R . . . .
C54 C 0.2763(3) 0.7619(3) 1.16448(15) 0.0435(11) Uani 1 1 d . . . . .
H54 H 0.2086 0.7424 1.1532 0.052 Uiso 1 1 calc R . . . .
C55 C 0.3447(4) 0.7085(3) 1.17439(16) 0.0520(12) Uani 1 1 d . . . . .
H55 H 0.3250 0.6518 1.1696 0.062 Uiso 1 1 calc R . . . .
C56 C 0.4428(3) 0.7377(3) 1.19154(16) 0.0550(13) Uani 1 1 d . . . . .
H56 H 0.4905 0.7012 1.1990 0.066 Uiso 1 1 calc R . . . .
C57 C 0.4711(3) 0.8194(3) 1.19776(15) 0.0437(12) Uani 1 1 d . . . . .
H57 H 0.5385 0.8392 1.2093 0.052 Uiso 1 1 calc R . . . .
C58 C 0.4031(3) 0.8724(3) 1.18757(14) 0.0393(10) Uani 1 1 d . . . . .
H58 H 0.4231 0.9290 1.1920 0.047 Uiso 1 1 calc R . . . .
C59 C 0.3051(3) 0.8436(3) 1.17074(14) 0.0378(10) Uani 1 1 d . . . . .
H59 H 0.2576 0.8804 1.1635 0.045 Uiso 1 1 calc R . . . .
C48 C 0.0888(3) 0.5246(3) 0.52955(17) 0.0456(11) Uani 1 1 d . . . . .
H48 H 0.1504 0.5419 0.5499 0.055 Uiso 1 1 calc R . . . .
C49 C 0.0847(3) 0.5179(3) 0.47654(16) 0.0452(11) Uani 1 1 d . . . . .
H49 H 0.1436 0.5302 0.4605 0.054 Uiso 1 1 calc R . . . .
C50 C -0.0039(3) 0.4938(2) 0.44745(16) 0.0435(11) Uani 1 1 d . . . . .
H50 H -0.0069 0.4897 0.4112 0.052 Uiso 1 1 calc R . . . .
C51 C 0.5288(6) 0.5117(4) 0.5518(3) 0.097(2) Uani 1 1 d . . . . .
H51 H 0.5494 0.5202 0.5875 0.117 Uiso 1 1 calc R . . . .
C52 C 0.5981(5) 0.5084(4) 0.5164(3) 0.095(2) Uani 1 1 d . . . . .
H52 H 0.6674 0.5140 0.5280 0.114 Uiso 1 1 calc R . . . .
C53 C 0.5731(5) 0.4976(3) 0.4647(3) 0.096(2) Uani 1 1 d . . . . .
H53 H 0.6235 0.4964 0.4408 0.115 Uiso 1 1 calc R . . . .
C1A C 0.3813(7) 0.8323(8) 0.5766(4) 0.034(3) Uani 0.393(7) 1 d . . P A 2
H1AA H 0.3367 0.7868 0.5814 0.051 Uiso 0.393(7) 1 calc GR . P A 2
H1AB H 0.3754 0.8352 0.5402 0.051 Uiso 0.393(7) 1 calc GR . P A 2
H1AC H 0.3621 0.8840 0.5982 0.051 Uiso 0.393(7) 1 calc GR . P A 2
C1B C 0.5196(8) 0.7397(7) 0.5532(4) 0.038(3) Uani 0.393(7) 1 d . . P A 2
H1BA H 0.5870 0.7256 0.5632 0.058 Uiso 0.393(7) 1 calc GR . P A 2
H1BB H 0.5186 0.7499 0.5184 0.058 Uiso 0.393(7) 1 calc GR . P A 2
H1BC H 0.4705 0.6941 0.5534 0.058 Uiso 0.393(7) 1 calc GR . P A 2
C1C C 0.5578(7) 0.8916(7) 0.5878(4) 0.039(3) Uani 0.393(7) 1 d . . P A 2
H1CA H 0.5389 0.9405 0.6124 0.059 Uiso 0.393(7) 1 calc GR . P A 2
H1CB H 0.5490 0.8997 0.5526 0.059 Uiso 0.393(7) 1 calc GR . P A 2
H1CC H 0.6283 0.8824 0.5956 0.059 Uiso 0.393(7) 1 calc GR . P A 2

loop_
_atom_site_aniso_label
_atom_site_aniso_U_11
_atom_site_aniso_U_22
_atom_site_aniso_U_33
_atom_site_aniso_U_23
_atom_site_aniso_U_13
_atom_site_aniso_U_12
Mo 0.02000(15) 0.01328(16) 0.01257(16) 0.00198(12) 0.00084(12) 0.00101(12)
Si1 0.0183(4) 0.0154(5) 0.0140(5) 0.0021(4) 0.0019(4) 0.0017(4)
Si2 0.0251(5) 0.0201(6) 0.0219(6) 0.0044(4) 0.0040(4) 0.0003(4)
Si3 0.0267(5) 0.0206(6) 0.0567(8) 0.0019(6) -0.0054(5) 0.0084(5)
Si4 0.0306(5) 0.0260(6) 0.0306(6) 0.0076(5) 0.0097(5) 0.0120(5)
Si5 0.0255(5) 0.0281(6) 0.0369(7) 0.0082(5) 0.0103(5) 0.0008(5)
O1 0.0478(16) 0.0234(15) 0.0358(17) 0.0118(13) 0.0098(13) -0.0052(12)
O2 0.0266(13) 0.0305(15) 0.0232(15) 0.0048(12) -0.0011(11) 0.0092(12)
N1 0.0211(14) 0.0122(15) 0.0137(15) 0.0020(12) 0.0014(12) -0.0003(11)
N2 0.0190(14) 0.0120(15) 0.0135(15) 0.0021(12) -0.0002(11) 0.0026(11)
N3 0.0216(14) 0.0120(15) 0.0148(15) 0.0029(12) -0.0007(12) 0.0014(12)
N4 0.0184(13) 0.0147(15) 0.0115(15) 0.0002(12) 0.0003(11) 0.0024(11)
N5 0.0186(14) 0.0170(16) 0.0144(15) 0.0050(12) 0.0011(11) 0.0028(12)
N6 0.0185(13) 0.0130(15) 0.0134(15) 0.0020(12) 0.0007(12) 0.0035(11)
C1 0.0206(16) 0.0116(17) 0.0096(17) -0.0005(14) 0.0020(13) 0.0029(13)
C2 0.0215(17) 0.0083(17) 0.0174(19) 0.0042(14) 0.0009(14) 0.0007(13)
C3 0.0251(18) 0.023(2) 0.0152(19) 0.0059(16) -0.0039(15) 0.0006(15)
C4 0.037(2) 0.020(2) 0.0139(19) 0.0006(16) 0.0011(16) -0.0019(16)
C5 0.0267(18) 0.020(2) 0.021(2) 0.0055(16) 0.0117(15) 0.0032(15)
C6 0.0228(17) 0.0135(18) 0.0172(19) 0.0058(15) 0.0054(14) 0.0064(14)
C7 0.0177(16) 0.0175(19) 0.0168(19) 0.0006(15) -0.0002(14) 0.0036(14)
C8 0.045(2) 0.019(2) 0.075(3) 0.011(2) 0.022(2) 0.0064(18)
C9 0.034(2) 0.037(3) 0.037(2) 0.015(2) 0.0099(18) 0.0037(18)
C10 0.084(3) 0.036(3) 0.031(3) 0.006(2) -0.011(2) -0.022(2)
C11 0.055(2) 0.020(2) 0.032(2) 0.0093(18) 0.0177(18) 0.0114(18)
C12 0.0673(16) 0.0673(16) 0.0747(16) 0.0148(10) 0.0132(9) 0.0046(10)
C13 0.0774(14) 0.0762(15) 0.0776(13) 0.0167(10) -0.0290(9) 0.0108(10)
C14 0.049(2) 0.039(3) 0.012(2) 0.0057(18) 0.0030(17) -0.0041(19)
C15 0.060(3) 0.111(5) 0.021(3) 0.027(3) -0.006(2) -0.009(3)
C16 0.059(3) 0.039(3) 0.019(2) 0.0106(19) 0.0110(19) 0.000(2)
C17 0.103(4) 0.035(3) 0.017(2) -0.0042(19) 0.015(2) -0.008(3)
C18 0.0185(16) 0.022(2) 0.0180(19) 0.0045(15) 0.0052(14) 0.0042(14)
C19 0.042(2) 0.022(2) 0.030(2) 0.0052(18) 0.0040(18) 0.0083(17)
C20 0.072(3) 0.034(3) 0.038(3) 0.008(2) 0.028(2) 0.026(2)
C21 0.031(2) 0.051(3) 0.060(3) 0.018(2) 0.011(2) 0.022(2)
C22 0.043(2) 0.027(2) 0.039(3) 0.009(2) 0.0056(19) -0.0029(18)
C23 0.049(3) 0.047(3) 0.067(3) 0.018(3) 0.038(2) 0.004(2)
C24 0.026(2) 0.042(3) 0.068(3) 0.013(2) -0.006(2) -0.0025(19)
C25 0.0258(18) 0.025(2) 0.0137(19) -0.0001(16) 0.0009(15) 0.0014(16)
C26 0.0271(19) 0.019(2) 0.0134(19) 0.0063(15) -0.0045(15) -0.0044(16)
C27 0.0205(17) 0.0161(19) 0.021(2) 0.0045(16) -0.0021(14) -0.0007(14)
C28 0.0227(17) 0.0130(18) 0.026(2) 0.0061(16) -0.0031(15) -0.0031(14)
C29 0.0168(16) 0.0199(19) 0.020(2) 0.0089(16) -0.0016(14) 0.0018(14)
C30 0.047(2) 0.014(2) 0.026(2) -0.0025(17) 0.0061(18) -0.0030(17)
C31 0.0269(18) 0.022(2) 0.026(2) 0.0101(17) 0.0044(16) -0.0022(15)
C32 0.0287(19) 0.0131(18) 0.022(2) 0.0023(16) -0.0069(16) 0.0035(15)
C33 0.0218(18) 0.020(2) 0.028(2) 0.0019(17) 0.0004(15) 0.0087(15)
C34 0.0180(16) 0.0137(18) 0.0200(19) 0.0025(15) 0.0017(14) 0.0033(14)
C35 0.058(2) 0.031(2) 0.022(2) 0.0061(18) -0.0035(19) 0.025(2)
C36 0.0270(19) 0.023(2) 0.033(2) 0.0048(17) 0.0112(16) 0.0087(16)
C37 0.0168(17) 0.0162(19) 0.020(2) -0.0013(15) 0.0003(14) 0.0033(14)
C38 0.0155(16) 0.0120(18) 0.024(2) -0.0007(15) -0.0040(14) 0.0026(13)
C39 0.0214(17) 0.0087(17) 0.0166(19) 0.0013(14) -0.0023(14) 0.0053(13)
C40 0.0195(17) 0.027(2) 0.031(2) 0.0029(18) 0.0019(16) -0.0011(15)
C41 0.0287(18) 0.0160(19) 0.021(2) 0.0037(16) -0.0056(15) 0.0059(15)
B 0.024(2) 0.015(2) 0.009(2) 0.0010(16) 0.0036(16) 0.0043(16)
Mo' 0.01761(14) 0.01250(16) 0.01463(16) 0.00312(12) -0.00051(12) 0.00351(12)
Si1' 0.0172(4) 0.0141(5) 0.0169(5) 0.0033(4) 0.0006(4) 0.0031(4)
Si2' 0.0169(4) 0.0185(5) 0.0199(5) 0.0036(4) 0.0004(4) 0.0042(4)
Si3' 0.0181(5) 0.0175(5) 0.0273(6) 0.0063(4) 0.0006(4) -0.0003(4)
Si4' 0.0173(4) 0.0159(5) 0.0193(5) 0.0046(4) 0.0029(4) 0.0020(4)
Si5' 0.0199(5) 0.0153(5) 0.0281(6) 0.0030(4) 0.0021(4) 0.0050(4)
O1' 0.0267(13) 0.0342(16) 0.0303(16) 0.0077(13) 0.0063(11) 0.0162(12)
O2' 0.0406(14) 0.0190(14) 0.0334(16) 0.0113(12) 0.0109(12) 0.0033(11)
N1' 0.0174(13) 0.0154(15) 0.0192(16) 0.0040(13) -0.0005(12) 0.0058(12)
N2' 0.0152(13) 0.0187(16) 0.0181(16) 0.0008(13) -0.0003(12) 0.0000(12)
N3' 0.0202(14) 0.0162(16) 0.0171(16) 0.0043(13) 0.0008(12) 0.0028(12)
N4' 0.0173(14) 0.0185(16) 0.0157(16) 0.0044(13) -0.0023(12) 0.0011(12)
N5' 0.0201(14) 0.0132(15) 0.0129(15) 0.0033(12) -0.0013(11) 0.0053(11)
N6' 0.0230(14) 0.0135(15) 0.0123(15) 0.0030(12) 0.0001(12) 0.0035(12)
C1' 0.0198(16) 0.0071(16) 0.0143(18) 0.0020(14) 0.0002(13) 0.0030(13)
C2' 0.0167(16) 0.0106(17) 0.0179(19) 0.0018(14) -0.0020(14) 0.0003(13)
C3' 0.0139(15) 0.0152(18) 0.0199(19) 0.0032(15) -0.0014(14) 0.0010(13)
C4' 0.0224(17) 0.0127(18) 0.0142(18) 0.0019(14) 0.0007(14) 0.0023(14)
C5' 0.0174(16) 0.0163(18) 0.0200(19) 0.0052(15) 0.0069(14) 0.0033(14)
C6' 0.0178(16) 0.0085(17) 0.0176(18) 0.0021(14) 0.0009(14) 0.0021(13)
C7' 0.0168(16) 0.0177(18) 0.0132(18) 0.0036(14) -0.0010(13) 0.0036(14)
C8' 0.0297(19) 0.022(2) 0.024(2) 0.0073(16) 0.0020(16) 0.0072(16)
C9' 0.0200(17) 0.025(2) 0.026(2) 0.0039(17) 0.0028(15) 0.0055(15)
C10' 0.0217(17) 0.024(2) 0.032(2) 0.0037(17) -0.0021(16) 0.0059(15)
C11' 0.0253(19) 0.021(2) 0.074(3) 0.015(2) 0.000(2) -0.0008(16)
C12' 0.0215(18) 0.028(2) 0.037(2) 0.0083(19) 0.0016(16) -0.0063(16)
C13' 0.037(2) 0.024(2) 0.032(2) 0.0028(18) 0.0043(17) -0.0047(17)
C14' 0.0245(18) 0.025(2) 0.0140(19) 0.0040(16) 0.0037(15) 0.0033(16)
C15' 0.063(6) 0.063(6) 0.023(4) 0.006(4) -0.013(4) -0.016(5)
C16' 0.040(4) 0.061(6) 0.020(4) 0.017(4) 0.009(3) 0.015(4)
C17' 0.067(6) 0.060(6) 0.026(4) 0.024(4) 0.017(4) 0.033(5)
C18' 0.0158(15) 0.0128(17) 0.0187(18) 0.0055(14) 0.0042(13) 0.0037(13)
C19' 0.0256(18) 0.0175(19) 0.030(2) 0.0101(17) 0.0022(16) 0.0033(15)
C20' 0.0235(18) 0.025(2) 0.024(2) 0.0074(17) 0.0036(15) 0.0002(15)
C21' 0.0197(17) 0.0172(19) 0.029(2) 0.0053(16) 0.0007(15) -0.0010(14)
C22' 0.032(2) 0.016(2) 0.054(3) 0.0027(19) 0.0109(19) -0.0006(16)
C23' 0.034(2) 0.023(2) 0.038(2) -0.0044(18) -0.0004(18) 0.0104(17)
C24' 0.0278(19) 0.018(2) 0.037(2) 0.0051(17) 0.0036(16) 0.0094(15)
C25' 0.0247(18) 0.0183(19) 0.0157(19) 0.0097(15) -0.0015(15) 0.0000(15)
C26' 0.0288(19) 0.019(2) 0.0118(18) -0.0012(15) 0.0011(15) 0.0082(16)
C27' 0.0167(16) 0.0127(18) 0.027(2) -0.0023(16) -0.0063(15) 0.0004(14)
C28' 0.0171(17) 0.018(2) 0.035(2) -0.0056(17) -0.0034(16) 0.0045(15)
C29' 0.0161(17) 0.0161(19) 0.027(2) -0.0075(16) -0.0002(15) 0.0021(14)
C30' 0.0282(19) 0.018(2) 0.034(2) 0.0074(18) -0.0067(17) 0.0039(15)
C31' 0.0228(18) 0.031(2) 0.032(2) -0.0025(18) 0.0058(16) 0.0025(16)
C32' 0.0198(17) 0.0159(19) 0.023(2) 0.0055(16) -0.0047(15) 0.0017(14)
C33' 0.0199(17) 0.0121(18) 0.032(2) 0.0073(16) -0.0062(15) -0.0034(14)
C34' 0.0138(16) 0.020(2) 0.026(2) 0.0106(16) -0.0023(14) -0.0024(14)
C35' 0.0330(19) 0.0137(19) 0.025(2) 0.0020(16) 0.0001(16) -0.0003(15)
C36' 0.0292(19) 0.033(2) 0.030(2) 0.0155(19) 0.0053(16) 0.0015(17)
C37' 0.0164(16) 0.0097(17) 0.026(2) 0.0014(15) -0.0017(15) 0.0036(13)
C38' 0.0170(17) 0.0161(19) 0.023(2) -0.0003(16) -0.0074(15) -0.0004(14)
C39' 0.0305(19) 0.0106(18) 0.0133(19) -0.0011(14) -0.0081(15) 0.0055(15)
C40' 0.0194(17) 0.026(2) 0.034(2) 0.0055(18) -0.0024(16) -0.0044(15)
C41' 0.036(2) 0.021(2) 0.018(2) 0.0041(16) -0.0085(16) 0.0030(16)
B' 0.0190(19) 0.020(2) 0.018(2) 0.0071(18) 0.0040(16) 0.0008(16)
C42 0.055(3) 0.033(3) 0.025(2) 0.0079(19) 0.0028(19) -0.005(2)
C43 0.029(2) 0.055(3) 0.030(2) 0.008(2) 0.0076(18) -0.005(2)
C44 0.053(3) 0.040(3) 0.033(3) 0.006(2) 0.014(2) 0.022(2)
C45 0.069(3) 0.030(3) 0.028(2) 0.005(2) 0.004(2) -0.014(2)
C46 0.028(2) 0.059(3) 0.032(3) 0.011(2) -0.0071(18) -0.011(2)
C47 0.041(2) 0.049(3) 0.041(3) 0.012(2) -0.004(2) 0.014(2)
C54 0.032(2) 0.057(3) 0.035(3) -0.001(2) 0.0019(19) -0.008(2)
C55 0.076(3) 0.031(3) 0.043(3) -0.004(2) 0.006(2) 0.005(2)
C56 0.053(3) 0.077(4) 0.036(3) 0.005(3) 0.011(2) 0.038(3)
C57 0.025(2) 0.079(4) 0.023(2) 0.007(2) 0.0049(17) -0.003(2)
C58 0.043(2) 0.047(3) 0.027(2) 0.011(2) 0.0009(19) -0.014(2)
C59 0.029(2) 0.055(3) 0.031(2) 0.011(2) 0.0026(18) 0.011(2)
C48 0.055(3) 0.043(3) 0.043(3) 0.021(2) -0.008(2) 0.004(2)
C49 0.060(3) 0.046(3) 0.037(3) 0.021(2) 0.013(2) 0.013(2)
C50 0.068(3) 0.042(3) 0.025(2) 0.015(2) 0.003(2) 0.011(2)
C51 0.097(5) 0.073(5) 0.119(6) 0.028(4) -0.029(5) -0.010(4)
C52 0.076(4) 0.100(6) 0.101(6) 0.017(5) -0.029(5) -0.001(4)
C53 0.099(5) 0.068(5) 0.115(6) 0.020(4) 0.000(4) -0.020(4)
C1A 0.033(6) 0.058(9) 0.017(6) 0.019(6) -0.003(4) 0.014(5)
C1B 0.048(7) 0.050(8) 0.016(6) 0.005(5) -0.006(5) 0.019(6)
C1C 0.040(6) 0.041(8) 0.044(7) 0.031(6) -0.009(5) -0.010(5)

loop_
_atom_type_symbol
_atom_type_description
_atom_type_scat_dispersion_real
_atom_type_scat_dispersion_imag
_atom_type_scat_source
C C 0.0033 0.0016 'International Tables Vol C Tables 4.2.6.8 and 6.1.1.4'
H H 0.0000 0.0000 'International Tables Vol C Tables 4.2.6.8 and 6.1.1.4'
B B 0.0013 0.0007 'International Tables Vol C Tables 4.2.6.8 and 6.1.1.4'
Mo Mo -1.6832 0.6857 'International Tables Vol C Tables 4.2.6.8 and 6.1.1.4'
N N 0.0061 0.0033 'International Tables Vol C Tables 4.2.6.8 and 6.1.1.4'
O O 0.0106 0.0060 'International Tables Vol C Tables 4.2.6.8 and 6.1.1.4'
Si Si 0.0817 0.0704 'International Tables Vol C Tables 4.2.6.8 and 6.1.1.4'

loop_
_geom_angle_atom_site_label_1
_geom_angle_atom_site_label_2
_geom_angle_atom_site_label_3
_geom_angle
_geom_angle_site_symmetry_1
_geom_angle_site_symmetry_3
N1 Mo Si1 105.13(7) . .
N1 Mo N3 83.48(9) . .
N3 Mo Si1 111.01(7) . .
N5 Mo Si1 167.19(7) . .
N5 Mo N1 83.23(9) . .
N5 Mo N3 79.19(9) . .
C25 Mo Si1 80.34(10) . .
C25 Mo N1 174.36(12) . .
C25 Mo N3 93.30(12) . .
C25 Mo N5 91.63(11) . .
C26 Mo Si1 82.24(9) . .
C26 Mo N1 91.81(11) . .
C26 Mo N3 166.67(11) . .
C26 Mo N5 87.90(11) . .
C26 Mo C25 90.31(13) . .
C1 Si1 Mo 160.77(10) . .
C8 Si2 C7 108.21(15) . .
C8 Si2 C9 109.75(18) . .
C8 Si2 C10 107.4(2) . .
C9 Si2 C7 108.23(16) . .
C9 Si2 C10 108.95(18) . .
C10 Si2 C7 114.28(16) . .
C11 Si3 C7 108.04(15) . .
C11 Si3 C12 111.6(2) . .
C12 Si3 C7 107.58(19) . .
C13 Si3 C7 114.7(2) . .
C13 Si3 C11 106.6(2) . .
C13 Si3 C12 108.4(2) . .
C19 Si4 C18 108.24(15) . .
C19 Si4 C20 106.88(18) . .
C19 Si4 C21 109.51(17) . .
C20 Si4 C18 113.74(16) . .
C20 Si4 C21 108.25(19) . .
C21 Si4 C18 110.14(17) . .
C22 Si5 C18 109.57(15) . .
C22 Si5 C23 107.78(18) . .
C22 Si5 C24 108.95(18) . .
C23 Si5 C18 112.99(17) . .
C24 Si5 C18 107.76(16) . .
C24 Si5 C23 109.73(19) . .
N2 N1 Mo 120.09(19) . .
C27 N1 Mo 133.8(2) . .
C27 N1 N2 105.9(2) . .
N1 N2 B 119.9(2) . .
C29 N2 N1 109.9(3) . .
C29 N2 B 130.0(3) . .
N4 N3 Mo 119.95(18) . .
C32 N3 Mo 134.2(2) . .
C32 N3 N4 105.7(3) . .
N3 N4 B 120.5(2) . .
C34 N4 N3 110.1(3) . .
C34 N4 B 129.3(3) . .
N6 N5 Mo 119.28(17) . .
C37 N5 Mo 133.7(2) . .
C37 N5 N6 106.4(2) . .
N5 N6 B 120.7(2) . .
C39 N6 N5 110.3(2) . .
C39 N6 B 128.9(3) . .
C2 C1 Si1 117.4(2) . .
C2 C1 C6 118.5(3) . .
C6 C1 Si1 124.1(2) . .
C1 C2 C7 122.6(3) . .
C3 C2 C1 119.2(3) . .
C3 C2 C7 118.2(3) . .
C2 C3 H3 118.8 . .
C4 C3 C2 122.5(3) . .
C4 C3 H3 118.8 . .
C3 C4 C5 117.2(3) . .
C3 C4 C14 122.9(3) . .
C5 C4 C14 119.9(3) . .
C4 C5 H5 118.3 . .
C6 C5 C4 123.4(3) . .
C6 C5 H5 118.3 . .
C1 C6 C18 121.6(3) . .
C5 C6 C1 119.2(3) . .
C5 C6 C18 119.2(3) . .
Si2 C7 H7 104.4 . .
Si3 C7 Si2 119.35(15) . .
Si3 C7 H7 104.4 . .
C2 C7 Si2 111.1(2) . .
C2 C7 Si3 111.7(2) . .
C2 C7 H7 104.4 . .
Si2 C8 H8A 109.5 . .
Si2 C8 H8B 109.5 . .
Si2 C8 H8C 109.5 . .
H8A C8 H8B 109.5 . .
H8A C8 H8C 109.5 . .
H8B C8 H8C 109.5 . .
Si2 C9 H9A 109.5 . .
Si2 C9 H9B 109.5 . .
Si2 C9 H9C 109.5 . .
H9A C9 H9B 109.5 . .
H9A C9 H9C 109.5 . .
H9B C9 H9C 109.5 . .
Si2 C10 H10D 109.5 . .
Si2 C10 H10E 109.5 . .
Si2 C10 H10F 109.5 . .
H10D C10 H10E 109.5 . .
H10D C10 H10F 109.5 . .
H10E C10 H10F 109.5 . .
Si3 C11 H11D 109.5 . .
Si3 C11 H11E 109.5 . .
Si3 C11 H11F 109.5 . .
H11D C11 H11E 109.5 . .
H11D C11 H11F 109.5 . .
H11E C11 H11F 109.5 . .
Si3 C12 H12D 109.5 . .
Si3 C12 H12E 109.5 . .
Si3 C12 H12F 109.5 . .
H12D C12 H12E 109.5 . .
H12D C12 H12F 109.5 . .
H12E C12 H12F 109.5 . .
Si3 C13 H13D 109.5 . .
Si3 C13 H13E 109.5 . .
Si3 C13 H13F 109.5 . .
H13D C13 H13E 109.5 . .
H13D C13 H13F 109.5 . .
H13E C13 H13F 109.5 . .
C4 C14 C15 111.6(3) . .
C4 C14 C16 110.0(3) . .
C16 C14 C15 107.1(3) . .
C17 C14 C4 108.7(3) . .
C17 C14 C15 109.2(3) . .
C17 C14 C16 110.3(3) . .
C14 C15 H15D 109.5 . .
C14 C15 H15E 109.5 . .
C14 C15 H15F 109.5 . .
H15D C15 H15E 109.5 . .
H15D C15 H15F 109.5 . .
H15E C15 H15F 109.5 . .
C14 C16 H16D 109.5 . .
C14 C16 H16E 109.5 . .
C14 C16 H16F 109.5 . .
H16D C16 H16E 109.5 . .
H16D C16 H16F 109.5 . .
H16E C16 H16F 109.5 . .
C14 C17 H17D 109.5 . .
C14 C17 H17E 109.5 . .
C14 C17 H17F 109.5 . .
H17D C17 H17E 109.5 . .
H17D C17 H17F 109.5 . .
H17E C17 H17F 109.5 . .
Si4 C18 H18 104.8 . .
Si5 C18 Si4 117.29(15) . .
Si5 C18 H18 104.8 . .
C6 C18 Si4 109.9(2) . .
C6 C18 Si5 113.8(2) . .
C6 C18 H18 104.8 . .
Si4 C19 H19D 109.5 . .
Si4 C19 H19E 109.5 . .
Si4 C19 H19F 109.5 . .
H19D C19 H19E 109.5 . .
H19D C19 H19F 109.5 . .
H19E C19 H19F 109.5 . .
Si4 C20 H20D 109.5 . .
Si4 C20 H20E 109.5 . .
Si4 C20 H20F 109.5 . .
H20D C20 H20E 109.5 . .
H20D C20 H20F 109.5 . .
H20E C20 H20F 109.5 . .
Si4 C21 H21D 109.5 . .
Si4 C21 H21E 109.5 . .
Si4 C21 H21F 109.5 . .
H21D C21 H21E 109.5 . .
H21D C21 H21F 109.5 . .
H21E C21 H21F 109.5 . .
Si5 C22 H22D 109.5 . .
Si5 C22 H22E 109.5 . .
Si5 C22 H22F 109.5 . .
H22D C22 H22E 109.5 . .
H22D C22 H22F 109.5 . .
H22E C22 H22F 109.5 . .
Si5 C23 H23D 109.5 . .
Si5 C23 H23E 109.5 . .
Si5 C23 H23F 109.5 . .
H23D C23 H23E 109.5 . .
H23D C23 H23F 109.5 . .
H23E C23 H23F 109.5 . .
Si5 C24 H24D 109.5 . .
Si5 C24 H24E 109.5 . .
Si5 C24 H24F 109.5 . .
H24D C24 H24E 109.5 . .
H24D C24 H24F 109.5 . .
H24E C24 H24F 109.5 . .
O1 C25 Mo 178.6(3) . .
O2 C26 Mo 176.0(3) . .
N1 C27 C28 110.1(3) . .
N1 C27 C30 121.5(3) . .
C28 C27 C30 128.4(3) . .
C27 C28 H28 127.0 . .
C29 C28 C27 106.1(3) . .
C29 C28 H28 127.0 . .
N2 C29 C28 108.0(3) . .
N2 C29 C31 121.9(3) . .
C28 C29 C31 130.1(3) . .
C27 C30 H30D 109.5 . .
C27 C30 H30E 109.5 . .
C27 C30 H30F 109.5 . .
H30D C30 H30E 109.5 . .
H30D C30 H30F 109.5 . .
H30E C30 H30F 109.5 . .
C29 C31 H31D 109.5 . .
C29 C31 H31E 109.5 . .
C29 C31 H31F 109.5 . .
H31D C31 H31E 109.5 . .
H31D C31 H31F 109.5 . .
H31E C31 H31F 109.5 . .
N3 C32 C33 109.9(3) . .
N3 C32 C35 121.4(3) . .
C33 C32 C35 128.8(3) . .
C32 C33 H33 126.6 . .
C34 C33 C32 106.9(3) . .
C34 C33 H33 126.6 . .
N4 C34 C33 107.5(3) . .
N4 C34 C36 122.5(3) . .
C33 C34 C36 130.0(3) . .
C32 C35 H35D 109.5 . .
C32 C35 H35E 109.5 . .
C32 C35 H35F 109.5 . .
H35D C35 H35E 109.5 . .
H35D C35 H35F 109.5 . .
H35E C35 H35F 109.5 . .
C34 C36 H36D 109.5 . .
C34 C36 H36E 109.5 . .
C34 C36 H36F 109.5 . .
H36D C36 H36E 109.5 . .
H36D C36 H36F 109.5 . .
H36E C36 H36F 109.5 . .
N5 C37 C38 108.9(3) . .
N5 C37 C40 122.4(3) . .
C38 C37 C40 128.7(3) . .
C37 C38 H38 126.3 . .
C39 C38 C37 107.3(3) . .
C39 C38 H38 126.3 . .
N6 C39 C38 107.1(3) . .
N6 C39 C41 123.3(3) . .
C38 C39 C41 129.6(3) . .
C37 C40 H40D 109.5 . .
C37 C40 H40E 109.5 . .
C37 C40 H40F 109.5 . .
H40D C40 H40E 109.5 . .
H40D C40 H40F 109.5 . .
H40E C40 H40F 109.5 . .
C39 C41 H41D 109.5 . .
C39 C41 H41E 109.5 . .
C39 C41 H41F 109.5 . .
H41D C41 H41E 109.5 . .
H41D C41 H41F 109.5 . .
H41E C41 H41F 109.5 . .
N2 B N6 109.3(3) . .
N2 B H 110.0 . .
N4 B N2 109.1(3) . .
N4 B N6 108.5(3) . .
N4 B H 110.0 . .
N6 B H 110.0 . .
Si1' Mo' N3' 108.13(7) . .
N1' Mo' Si1' 102.85(7) . .
N1' Mo' N3' 85.34(10) . .
N5' Mo' Si1' 168.60(7) . .
N5' Mo' N1' 78.69(9) . .
N5' Mo' N3' 83.21(9) . .
C25' Mo' Si1' 85.94(9) . .
C25' Mo' N1' 171.21(11) . .
C25' Mo' N3' 92.28(11) . .
C25' Mo' N5' 92.63(11) . .
C26' Mo' Si1' 77.67(10) . .
C26' Mo' N1' 93.17(12) . .
C26' Mo' N3' 174.20(12) . .
C26' Mo' N5' 91.00(11) . .
C26' Mo' C25' 88.35(13) . .
C1' Si1' Mo' 158.49(10) . .
C8' Si2' C7' 110.30(14) . .
C9' Si2' C7' 108.94(14) . .
C9' Si2' C8' 110.24(16) . .
C9' Si2' C10' 107.60(15) . .
C10' Si2' C7' 112.88(15) . .
C10' Si2' C8' 106.83(15) . .
C11' Si3' C7' 108.16(15) . .
C11' Si3' C13' 108.64(18) . .
C12' Si3' C7' 110.42(15) . .
C12' Si3' C11' 107.83(17) . .
C12' Si3' C13' 109.91(16) . .
C13' Si3' C7' 111.76(15) . .
C19' Si4' C18' 110.12(14) . .
C19' Si4' C20' 106.91(15) . .
C19' Si4' C21' 111.23(15) . .
C20' Si4' C18' 112.77(15) . .
C21' Si4' C18' 106.11(14) . .
C21' Si4' C20' 109.77(14) . .
C22' Si5' C18' 107.28(15) . .
C22' Si5' C24' 109.12(16) . .
C23' Si5' C18' 112.73(15) . .
C23' Si5' C22' 108.95(17) . .
C23' Si5' C24' 107.84(16) . .
C24' Si5' C18' 110.85(15) . .
N2' N1' Mo' 119.33(18) . .
C27' N1' Mo' 133.6(2) . .
C27' N1' N2' 107.0(3) . .
N1' N2' B' 120.2(3) . .
C29' N2' N1' 109.5(3) . .
C29' N2' B' 130.1(3) . .
N4' N3' Mo' 119.6(2) . .
C32' N3' Mo' 133.5(2) . .
C32' N3' N4' 106.5(3) . .
N3' N4' B' 119.5(3) . .
C34' N4' N3' 110.4(3) . .
C34' N4' B' 130.0(3) . .
N6' N5' Mo' 119.07(18) . .
C37' N5' Mo' 134.6(2) . .
C37' N5' N6' 106.2(2) . .
N5' N6' B' 120.6(2) . .
C39' N6' N5' 109.6(2) . .
C39' N6' B' 129.4(3) . .
C2' C1' Si1' 119.6(2) . .
C2' C1' C6' 118.7(3) . .
C6' C1' Si1' 121.6(2) . .
C1' C2' C7' 122.0(3) . .
C3' C2' C1' 118.9(3) . .
C3' C2' C7' 119.1(3) . .
C2' C3' H3' 118.5 . .
C2' C3' C4' 122.9(3) . .
C4' C3' H3' 118.5 . .
C3' C4' C5' 117.3(3) . .
C3' C4' C14' 121.2(3) . .
C5' C4' C14' 121.5(3) . .
C4' C5' H5' 118.8 . .
C6' C5' C4' 122.5(3) . .
C6' C5' H5' 118.8 . .
C1' C6' C18' 121.4(3) . .
C5' C6' C1' 119.6(3) . .
C5' C6' C18' 119.0(3) . .
Si2' C7' Si3' 116.55(15) . .
Si2' C7' H7' 104.9 . .
Si3' C7' H7' 104.9 . .
C2' C7' Si2' 114.0(2) . .
C2' C7' Si3' 110.4(2) . .
C2' C7' H7' 104.9 . .
Si2' C8' H8'A 109.5 . .
Si2' C8' H8'B 109.5 . .
Si2' C8' H8'C 109.5 . .
H8'A C8' H8'B 109.5 . .
H8'A C8' H8'C 109.5 . .
H8'B C8' H8'C 109.5 . .
Si2' C9' H9'A 109.5 . .
Si2' C9' H9'B 109.5 . .
Si2' C9' H9'C 109.5 . .
H9'A C9' H9'B 109.5 . .
H9'A C9' H9'C 109.5 . .
H9'B C9' H9'C 109.5 . .
Si2' C10' H10A 109.5 . .
Si2' C10' H10B 109.5 . .
Si2' C10' H10C 109.5 . .
H10A C10' H10B 109.5 . .
H10A C10' H10C 109.5 . .
H10B C10' H10C 109.5 . .
Si3' C11' H11A 109.5 . .
Si3' C11' H11B 109.5 . .
Si3' C11' H11C 109.5 . .
H11A C11' H11B 109.5 . .
H11A C11' H11C 109.5 . .
H11B C11' H11C 109.5 . .
Si3' C12' H12A 109.5 . .
Si3' C12' H12B 109.5 . .
Si3' C12' H12C 109.5 . .
H12A C12' H12B 109.5 . .
H12A C12' H12C 109.5 . .
H12B C12' H12C 109.5 . .
Si3' C13' H13A 109.5 . .
Si3' C13' H13B 109.5 . .
Si3' C13' H13C 109.5 . .
H13A C13' H13B 109.5 . .
H13A C13' H13C 109.5 . .
H13B C13' H13C 109.5 . .
C4' C14' C16' 113.1(3) . .
C4' C14' C17' 109.0(3) . .
C4' C14' C1A 113.7(4) . .
C4' C14' C1B 107.7(4) . .
C15' C14' C4' 109.6(4) . .
C15' C14' C16' 108.6(5) . .
C15' C14' C17' 110.4(5) . .
C17' C14' C16' 106.1(4) . .
C1A C14' C1B 106.4(6) . .
C1C C14' C4' 110.0(4) . .
C1C C14' C1A 108.4(6) . .
C1C C14' C1B 110.6(6) . .
C14' C15' H15A 109.5 . .
C14' C15' H15B 109.5 . .
C14' C15' H15C 109.5 . .
H15A C15' H15B 109.5 . .
H15A C15' H15C 109.5 . .
H15B C15' H15C 109.5 . .
C14' C16' H16A 109.5 . .
C14' C16' H16B 109.5 . .
C14' C16' H16C 109.5 . .
H16A C16' H16B 109.5 . .
H16A C16' H16C 109.5 . .
H16B C16' H16C 109.5 . .
C14' C17' H17A 109.5 . .
C14' C17' H17B 109.5 . .
C14' C17' H17C 109.5 . .
H17A C17' H17B 109.5 . .
H17A C17' H17C 109.5 . .
H17B C17' H17C 109.5 . .
Si4' C18' H18' 104.7 . .
Si5' C18' Si4' 116.92(15) . .
Si5' C18' H18' 104.7 . .
C6' C18' Si4' 114.3(2) . .
C6' C18' Si5' 110.1(2) . .
C6' C18' H18' 104.7 . .
Si4' C19' H19A 109.5 . .
Si4' C19' H19B 109.5 . .
Si4' C19' H19C 109.5 . .
H19A C19' H19B 109.5 . .
H19A C19' H19C 109.5 . .
H19B C19' H19C 109.5 . .
Si4' C20' H20A 109.5 . .
Si4' C20' H20B 109.5 . .
Si4' C20' H20C 109.5 . .
H20A C20' H20B 109.5 . .
H20A C20' H20C 109.5 . .
H20B C20' H20C 109.5 . .
Si4' C21' H21A 109.5 . .
Si4' C21' H21B 109.5 . .
Si4' C21' H21C 109.5 . .
H21A C21' H21B 109.5 . .
H21A C21' H21C 109.5 . .
H21B C21' H21C 109.5 . .
Si5' C22' H22A 109.5 . .
Si5' C22' H22B 109.5 . .
Si5' C22' H22C 109.5 . .
H22A C22' H22B 109.5 . .
H22A C22' H22C 109.5 . .
H22B C22' H22C 109.5 . .
Si5' C23' H23A 109.5 . .
Si5' C23' H23B 109.5 . .
Si5' C23' H23C 109.5 . .
H23A C23' H23B 109.5 . .
H23A C23' H23C 109.5 . .
H23B C23' H23C 109.5 . .
Si5' C24' H24A 109.5 . .
Si5' C24' H24B 109.5 . .
Si5' C24' H24C 109.5 . .
H24A C24' H24B 109.5 . .
H24A C24' H24C 109.5 . .
H24B C24' H24C 109.5 . .
O1' C25' Mo' 178.1(3) . .
O2' C26' Mo' 177.3(3) . .
N1' C27' C28' 109.4(3) . .
N1' C27' C30' 122.5(3) . .
C28' C27' C30' 128.2(3) . .
C27' C28' H28' 126.5 . .
C29' C28' C27' 106.9(3) . .
C29' C28' H28' 126.5 . .
N2' C29' C28' 107.2(3) . .
N2' C29' C31' 121.9(3) . .
C28' C29' C31' 130.8(3) . .
C27' C30' H30A 109.5 . .
C27' C30' H30B 109.5 . .
C27' C30' H30C 109.5 . .
H30A C30' H30B 109.5 . .
H30A C30' H30C 109.5 . .
H30B C30' H30C 109.5 . .
C29' C31' H31A 109.5 . .
C29' C31' H31B 109.5 . .
C29' C31' H31C 109.5 . .
H31A C31' H31B 109.5 . .
H31A C31' H31C 109.5 . .
H31B C31' H31C 109.5 . .
N3' C32' C33' 108.9(3) . .
N3' C32' C35' 122.7(3) . .
C33' C32' C35' 128.4(3) . .
C32' C33' H33' 126.4 . .
C34' C33' C32' 107.2(3) . .
C34' C33' H33' 126.4 . .
N4' C34' C33' 107.0(3) . .
N4' C34' C36' 122.9(3) . .
C33' C34' C36' 130.1(3) . .
C32' C35' H35A 109.5 . .
C32' C35' H35B 109.5 . .
C32' C35' H35C 109.5 . .
H35A C35' H35B 109.5 . .
H35A C35' H35C 109.5 . .
H35B C35' H35C 109.5 . .
C34' C36' H36A 109.5 . .
C34' C36' H36B 109.5 . .
C34' C36' H36C 109.5 . .
H36A C36' H36B 109.5 . .
H36A C36' H36C 109.5 . .
H36B C36' H36C 109.5 . .
N5' C37' C38' 109.6(3) . .
N5' C37' C40' 122.0(3) . .
C38' C37' C40' 128.4(3) . .
C37' C38' H38' 126.6 . .
C39' C38' C37' 106.8(3) . .
C39' C38' H38' 126.6 . .
N6' C39' C38' 107.7(3) . .
N6' C39' C41' 123.1(3) . .
C38' C39' C41' 129.2(3) . .
C37' C40' H40A 109.5 . .
C37' C40' H40B 109.5 . .
C37' C40' H40C 109.5 . .
H40A C40' H40B 109.5 . .
H40A C40' H40C 109.5 . .
H40B C40' H40C 109.5 . .
C39' C41' H41A 109.5 . .
C39' C41' H41B 109.5 . .
C39' C41' H41C 109.5 . .
H41A C41' H41B 109.5 . .
H41A C41' H41C 109.5 . .
H41B C41' H41C 109.5 . .
N2' B' N6' 109.1(3) . .
N2' B' H' 109.6 . .
N4' B' N2' 108.6(3) . .
N4' B' N6' 110.3(3) . .
N4' B' H' 109.6 . .
N6' B' H' 109.6 . .
C43 C42 H42 120.5 . .
C43 C42 C47 119.0(4) . .
C47 C42 H42 120.5 . .
C42 C43 H43 119.8 . .
C44 C43 C42 120.5(4) . .
C44 C43 H43 119.8 . .
C43 C44 H44 120.0 . .
C43 C44 C45 119.9(4) . .
C45 C44 H44 120.0 . .
C44 C45 H45 120.2 . .
C46 C45 C44 119.6(4) . .
C46 C45 H45 120.2 . .
C45 C46 H46 120.4 . .
C47 C46 C45 119.2(4) . .
C47 C46 H46 120.4 . .
C42 C47 H47 119.1 . .
C46 C47 C42 121.8(4) . .
C46 C47 H47 119.1 . .
C55 C54 H54 119.9 . .
C55 C54 C59 120.2(4) . .
C59 C54 H54 119.9 . .
C54 C55 H55 120.2 . .
C54 C55 C56 119.5(4) . .
C56 C55 H55 120.2 . .
C55 C56 H56 120.0 . .
C57 C56 C55 120.0(4) . .
C57 C56 H56 120.0 . .
C56 C57 H57 119.8 . .
C58 C57 C56 120.5(4) . .
C58 C57 H57 119.8 . .
C57 C58 H58 120.2 . .
C57 C58 C59 119.7(4) . .
C59 C58 H58 120.2 . .
C54 C59 C58 120.2(4) . .
C54 C59 H59 119.9 . .
C58 C59 H59 119.9 . .
C49 C48 H48 120.0 . .
C50 C48 H48 120.0 2_566 .
C50 C48 C49 120.0(4) 2_566 .
C48 C49 H49 120.0 . .
C50 C49 C48 119.9(4) . .
C50 C49 H49 120.0 . .
C48 C50 H50 119.9 2_566 .
C49 C50 C48 120.1(4) . 2_566
C49 C50 H50 119.9 . .
C52 C51 H51 120.4 . .
C52 C51 C53 119.2(7) . 2_666
C53 C51 H51 120.4 2_666 .
C51 C52 H52 118.5 . .
C51 C52 C53 123.1(6) . .
C53 C52 H52 118.5 . .
C51 C53 H53 121.1 2_666 .
C52 C53 C51 117.8(6) . 2_666
C52 C53 H53 121.1 . .
C14' C1A H1AA 109.5 . .
C14' C1A H1AB 109.5 . .
C14' C1A H1AC 109.5 . .
H1AA C1A H1AB 109.5 . .
H1AA C1A H1AC 109.5 . .
H1AB C1A H1AC 109.5 . .
C14' C1B H1BA 109.5 . .
C14' C1B H1BB 109.5 . .
C14' C1B H1BC 109.5 . .
H1BA C1B H1BB 109.5 . .
H1BA C1B H1BC 109.5 . .
H1BB C1B H1BC 109.5 . .
C14' C1C H1CA 109.5 . .
C14' C1C H1CB 109.5 . .
C14' C1C H1CC 109.5 . .
H1CA C1C H1CB 109.5 . .
H1CA C1C H1CC 109.5 . .
H1CB C1C H1CC 109.5 . .

loop_
_geom_bond_atom_site_label_1
_geom_bond_atom_site_label_2
_geom_bond_distance
_geom_bond_site_symmetry_2
Mo Si1 2.2614(9) .
Mo N1 2.249(2) .
Mo N3 2.255(3) .
Mo N5 2.233(2) .
Mo C25 1.956(4) .
Mo C26 1.950(4) .
Si1 C1 1.861(3) .
Si2 C7 1.901(3) .
Si2 C8 1.857(4) .
Si2 C9 1.860(3) .
Si2 C10 1.867(4) .
Si3 C7 1.890(3) .
Si3 C11 1.854(4) .
Si3 C12 1.860(5) .
Si3 C13 1.853(4) .
Si4 C18 1.908(3) .
Si4 C19 1.867(3) .
Si4 C20 1.867(4) .
Si4 C21 1.873(3) .
Si5 C18 1.895(3) .
Si5 C22 1.853(4) .
Si5 C23 1.880(4) .
Si5 C24 1.869(4) .
O1 C25 1.178(4) .
O2 C26 1.168(4) .
N1 N2 1.377(3) .
N1 C27 1.346(4) .
N2 C29 1.349(4) .
N2 B 1.536(4) .
N3 N4 1.373(3) .
N3 C32 1.352(4) .
N4 C34 1.350(4) .
N4 B 1.535(4) .
N5 N6 1.377(3) .
N5 C37 1.358(4) .
N6 C39 1.351(4) .
N6 B 1.548(4) .
C1 C2 1.421(4) .
C1 C6 1.427(4) .
C2 C3 1.400(4) .
C2 C7 1.516(4) .
C3 H3 0.9500 .
C3 C4 1.384(4) .
C4 C5 1.395(4) .
C4 C14 1.529(4) .
C5 H5 0.9500 .
C5 C6 1.373(4) .
C6 C18 1.512(4) .
C7 H7 1.0000 .
C8 H8A 0.9800 .
C8 H8B 0.9800 .
C8 H8C 0.9800 .
C9 H9A 0.9800 .
C9 H9B 0.9800 .
C9 H9C 0.9800 .
C10 H10D 0.9800 .
C10 H10E 0.9800 .
C10 H10F 0.9800 .
C11 H11D 0.9800 .
C11 H11E 0.9800 .
C11 H11F 0.9800 .
C12 H12D 0.9800 .
C12 H12E 0.9800 .
C12 H12F 0.9800 .
C13 H13D 0.9800 .
C13 H13E 0.9800 .
C13 H13F 0.9800 .
C14 C15 1.543(5) .
C14 C16 1.533(5) .
C14 C17 1.527(5) .
C15 H15D 0.9800 .
C15 H15E 0.9800 .
C15 H15F 0.9800 .
C16 H16D 0.9800 .
C16 H16E 0.9800 .
C16 H16F 0.9800 .
C17 H17D 0.9800 .
C17 H17E 0.9800 .
C17 H17F 0.9800 .
C18 H18 1.0000 .
C19 H19D 0.9800 .
C19 H19E 0.9800 .
C19 H19F 0.9800 .
C20 H20D 0.9800 .
C20 H20E 0.9800 .
C20 H20F 0.9800 .
C21 H21D 0.9800 .
C21 H21E 0.9800 .
C21 H21F 0.9800 .
C22 H22D 0.9800 .
C22 H22E 0.9800 .
C22 H22F 0.9800 .
C23 H23D 0.9800 .
C23 H23E 0.9800 .
C23 H23F 0.9800 .
C24 H24D 0.9800 .
C24 H24E 0.9800 .
C24 H24F 0.9800 .
C27 C28 1.390(4) .
C27 C30 1.497(4) .
C28 H28 0.9500 .
C28 C29 1.371(4) .
C29 C31 1.492(4) .
C30 H30D 0.9800 .
C30 H30E 0.9800 .
C30 H30F 0.9800 .
C31 H31D 0.9800 .
C31 H31E 0.9800 .
C31 H31F 0.9800 .
C32 C33 1.376(4) .
C32 C35 1.503(4) .
C33 H33 0.9500 .
C33 C34 1.367(4) .
C34 C36 1.495(4) .
C35 H35D 0.9800 .
C35 H35E 0.9800 .
C35 H35F 0.9800 .
C36 H36D 0.9800 .
C36 H36E 0.9800 .
C36 H36F 0.9800 .
C37 C38 1.386(4) .
C37 C40 1.488(4) .
C38 H38 0.9500 .
C38 C39 1.381(4) .
C39 C41 1.491(4) .
C40 H40D 0.9800 .
C40 H40E 0.9800 .
C40 H40F 0.9800 .
C41 H41D 0.9800 .
C41 H41E 0.9800 .
C41 H41F 0.9800 .
B H 1.0000 .
Mo' Si1' 2.2543(9) .
Mo' N1' 2.246(3) .
Mo' N3' 2.257(3) .
Mo' N5' 2.221(2) .
Mo' C25' 1.971(3) .
Mo' C26' 1.950(4) .
Si1' C1' 1.853(3) .
Si2' C7' 1.906(3) .
Si2' C8' 1.874(3) .
Si2' C9' 1.866(3) .
Si2' C10' 1.870(3) .
Si3' C7' 1.909(3) .
Si3' C11' 1.862(3) .
Si3' C12' 1.853(3) .
Si3' C13' 1.867(4) .
Si4' C18' 1.897(3) .
Si4' C19' 1.860(3) .
Si4' C20' 1.872(3) .
Si4' C21' 1.863(3) .
Si5' C18' 1.892(3) .
Si5' C22' 1.868(3) .
Si5' C23' 1.860(4) .
Si5' C24' 1.869(3) .
O1' C25' 1.156(4) .
O2' C26' 1.171(4) .
N1' N2' 1.374(3) .
N1' C27' 1.334(4) .
N2' C29' 1.359(4) .
N2' B' 1.534(4) .
N3' N4' 1.375(3) .
N3' C32' 1.349(4) .
N4' C34' 1.354(4) .
N4' B' 1.533(5) .
N5' N6' 1.380(3) .
N5' C37' 1.349(4) .
N6' C39' 1.352(4) .
N6' B' 1.547(4) .
C1' C2' 1.418(4) .
C1' C6' 1.422(4) .
C2' C3' 1.390(4) .
C2' C7' 1.518(4) .
C3' H3' 0.9500 .
C3' C4' 1.391(4) .
C4' C5' 1.394(4) .
C4' C14' 1.528(4) .
C5' H5' 0.9500 .
C5' C6' 1.380(4) .
C6' C18' 1.523(4) .
C7' H7' 1.0000 .
C8' H8'A 0.9800 .
C8' H8'B 0.9800 .
C8' H8'C 0.9800 .
C9' H9'A 0.9800 .
C9' H9'B 0.9800 .
C9' H9'C 0.9800 .
C10' H10A 0.9800 .
C10' H10B 0.9800 .
C10' H10C 0.9800 .
C11' H11A 0.9800 .
C11' H11B 0.9800 .
C11' H11C 0.9800 .
C12' H12A 0.9800 .
C12' H12B 0.9800 .
C12' H12C 0.9800 .
C13' H13A 0.9800 .
C13' H13B 0.9800 .
C13' H13C 0.9800 .
C14' C15' 1.504(7) .
C14' C16' 1.539(7) .
C14' C17' 1.529(7) .
C14' C1A 1.554(9) .
C14' C1B 1.556(10) .
C14' C1C 1.503(9) .
C15' H15A 0.9800 .
C15' H15B 0.9800 .
C15' H15C 0.9800 .
C16' H16A 0.9800 .
C16' H16B 0.9800 .
C16' H16C 0.9800 .
C17' H17A 0.9800 .
C17' H17B 0.9800 .
C17' H17C 0.9800 .
C18' H18' 1.0000 .
C19' H19A 0.9800 .
C19' H19B 0.9800 .
C19' H19C 0.9800 .
C20' H20A 0.9800 .
C20' H20B 0.9800 .
C20' H20C 0.9800 .
C21' H21A 0.9800 .
C21' H21B 0.9800 .
C21' H21C 0.9800 .
C22' H22A 0.9800 .
C22' H22B 0.9800 .
C22' H22C 0.9800 .
C23' H23A 0.9800 .
C23' H23B 0.9800 .
C23' H23C 0.9800 .
C24' H24A 0.9800 .
C24' H24B 0.9800 .
C24' H24C 0.9800 .
C27' C28' 1.390(4) .
C27' C30' 1.484(4) .
C28' H28' 0.9500 .
C28' C29' 1.372(5) .
C29' C31' 1.494(4) .
C30' H30A 0.9800 .
C30' H30B 0.9800 .
C30' H30C 0.9800 .
C31' H31A 0.9800 .
C31' H31B 0.9800 .
C31' H31C 0.9800 .
C32' C33' 1.398(4) .
C32' C35' 1.488(4) .
C33' H33' 0.9500 .
C33' C34' 1.374(4) .
C34' C36' 1.494(4) .
C35' H35A 0.9800 .
C35' H35B 0.9800 .
C35' H35C 0.9800 .
C36' H36A 0.9800 .
C36' H36B 0.9800 .
C36' H36C 0.9800 .
C37' C38' 1.382(4) .
C37' C40' 1.501(4) .
C38' H38' 0.9500 .
C38' C39' 1.372(4) .
C39' C41' 1.502(4) .
C40' H40A 0.9800 .
C40' H40B 0.9800 .
C40' H40C 0.9800 .
C41' H41A 0.9800 .
C41' H41B 0.9800 .
C41' H41C 0.9800 .
B' H' 1.0000 .
C42 H42 0.9500 .
C42 C43 1.370(5) .
C42 C47 1.373(5) .
C43 H43 0.9500 .
C43 C44 1.368(5) .
C44 H44 0.9500 .
C44 C45 1.395(5) .
C45 H45 0.9500 .
C45 C46 1.376(5) .
C46 H46 0.9500 .
C46 C47 1.363(5) .
C47 H47 0.9500 .
C54 H54 0.9500 .
C54 C55 1.368(6) .
C54 C59 1.372(5) .
C55 H55 0.9500 .
C55 C56 1.386(6) .
C56 H56 0.9500 .
C56 C57 1.370(6) .
C57 H57 0.9500 .
C57 C58 1.361(5) .
C58 H58 0.9500 .
C58 C59 1.381(5) .
C59 H59 0.9500 .
C48 H48 0.9500 .
C48 C49 1.388(5) .
C48 C50 1.373(5) 2_566
C49 H49 0.9500 .
C49 C50 1.363(5) .
C50 C48 1.373(5) 2_566
C50 H50 0.9500 .
C51 H51 0.9500 .
C51 C52 1.354(8) .
C51 C53 1.394(7) 2_666
C52 H52 0.9500 .
C52 C53 1.364(8) .
C53 C51 1.394(7) 2_666
C53 H53 0.9500 .
C1A H1AA 0.9800 .
C1A H1AB 0.9800 .
C1A H1AC 0.9800 .
C1B H1BA 0.9800 .
C1B H1BB 0.9800 .
C1B H1BC 0.9800 .
C1C H1CA 0.9800 .
C1C H1CB 0.9800 .
C1C H1CC 0.9800 .

loop_
_geom_torsion_atom_site_label_1
_geom_torsion_atom_site_label_2
_geom_torsion_atom_site_label_3
_geom_torsion_atom_site_label_4
_geom_torsion
_geom_torsion_site_symmetry_1
_geom_torsion_site_symmetry_4
Mo Si1 C1 C2 152.8(2) . .
Mo Si1 C1 C6 -24.4(5) . .
Mo N1 N2 C29 -174.99(18) . .
Mo N1 N2 B 9.8(3) . .
Mo N1 C27 C28 173.6(2) . .
Mo N1 C27 C30 -7.8(5) . .
Mo N3 N4 C34 -176.73(19) . .
Mo N3 N4 B 1.1(3) . .
Mo N3 C32 C33 176.0(2) . .
Mo N3 C32 C35 -2.5(5) . .
Mo N5 N6 C39 -170.95(19) . .
Mo N5 N6 B 13.6(3) . .
Mo N5 C37 C38 169.7(2) . .
Mo N5 C37 C40 -9.5(5) . .
Si1 C1 C2 C3 -174.9(2) . .
Si1 C1 C2 C7 5.0(4) . .
Si1 C1 C6 C5 174.4(2) . .
Si1 C1 C6 C18 -5.3(4) . .
N1 N2 C29 C28 0.3(3) . .
N1 N2 C29 C31 -179.0(3) . .
N1 N2 B N4 -66.0(3) . .
N1 N2 B N6 52.5(3) . .
N1 C27 C28 C29 0.9(4) . .
N2 N1 C27 C28 -0.7(3) . .
N2 N1 C27 C30 177.9(3) . .
N3 N4 C34 C33 0.1(3) . .
N3 N4 C34 C36 -179.9(3) . .
N3 N4 B N2 59.2(3) . .
N3 N4 B N6 -59.7(3) . .
N3 C32 C33 C34 0.0(4) . .
N4 N3 C32 C33 0.1(3) . .
N4 N3 C32 C35 -178.3(3) . .
N5 N6 C39 C38 -1.3(3) . .
N5 N6 C39 C41 177.6(3) . .
N5 N6 B N2 -67.6(3) . .
N5 N6 B N4 51.2(4) . .
N5 C37 C38 C39 0.5(4) . .
N6 N5 C37 C38 -1.2(3) . .
N6 N5 C37 C40 179.6(3) . .
C1 C2 C3 C4 -0.2(5) . .
C1 C2 C7 Si2 109.5(3) . .
C1 C2 C7 Si3 -114.5(3) . .
C1 C6 C18 Si4 -107.8(3) . .
C1 C6 C18 Si5 118.4(3) . .
C2 C1 C6 C5 -2.7(5) . .
C2 C1 C6 C18 177.5(3) . .
C2 C3 C4 C5 -1.7(5) . .
C2 C3 C4 C14 179.8(3) . .
C3 C2 C7 Si2 -70.5(3) . .
C3 C2 C7 Si3 65.4(3) . .
C3 C4 C5 C6 1.4(5) . .
C3 C4 C14 C15 -9.0(5) . .
C3 C4 C14 C16 -127.8(4) . .
C3 C4 C14 C17 111.4(4) . .
C4 C5 C6 C1 0.8(5) . .
C4 C5 C6 C18 -179.4(3) . .
C5 C4 C14 C15 172.6(3) . .
C5 C4 C14 C16 53.8(4) . .
C5 C4 C14 C17 -67.0(4) . .
C5 C6 C18 Si4 72.5(3) . .
C5 C6 C18 Si5 -61.4(4) . .
C6 C1 C2 C3 2.4(4) . .
C6 C1 C2 C7 -177.6(3) . .
C7 C2 C3 C4 179.9(3) . .
C11 Si3 C7 Si2 167.57(18) . .
C11 Si3 C7 C2 35.7(3) . .
C12 Si3 C7 Si2 -71.8(2) . .
C12 Si3 C7 C2 156.3(2) . .
C13 Si3 C7 Si2 48.9(3) . .
C13 Si3 C7 C2 -83.0(3) . .
C14 C4 C5 C6 179.9(3) . .
C22 Si5 C18 Si4 -158.78(18) . .
C22 Si5 C18 C6 -28.6(3) . .
C23 Si5 C18 Si4 -38.6(2) . .
C23 Si5 C18 C6 91.6(3) . .
C24 Si5 C18 Si4 82.8(2) . .
C24 Si5 C18 C6 -147.0(2) . .
C27 N1 N2 C29 0.3(3) . .
C27 N1 N2 B -175.0(3) . .
C27 C28 C29 N2 -0.7(3) . .
C27 C28 C29 C31 178.6(3) . .
C29 N2 B N4 119.9(3) . .
C29 N2 B N6 -121.7(3) . .
C30 C27 C28 C29 -177.6(3) . .
C32 N3 N4 C34 -0.1(3) . .
C32 N3 N4 B 177.7(3) . .
C32 C33 C34 N4 -0.1(4) . .
C32 C33 C34 C36 180.0(3) . .
C34 N4 B N2 -123.4(3) . .
C34 N4 B N6 117.7(3) . .
C35 C32 C33 C34 178.3(3) . .
C37 N5 N6 C39 1.6(3) . .
C37 N5 N6 B -173.9(3) . .
C37 C38 C39 N6 0.5(4) . .
C37 C38 C39 C41 -178.3(3) . .
C39 N6 B N2 117.9(3) . .
C39 N6 B N4 -123.3(3) . .
C40 C37 C38 C39 179.6(3) . .
B N2 C29 C28 174.9(3) . .
B N2 C29 C31 -4.4(5) . .
B N4 C34 C33 -177.5(3) . .
B N4 C34 C36 2.5(5) . .
B N6 C39 C38 173.7(3) . .
B N6 C39 C41 -7.5(5) . .
Mo' Si1' C1' C2' -128.3(3) . .
Mo' Si1' C1' C6' 50.9(4) . .
Mo' N1' N2' C29' -176.3(2) . .
Mo' N1' N2' B' 8.5(3) . .
Mo' N1' C27' C28' 176.1(2) . .
Mo' N1' C27' C30' -3.6(5) . .
Mo' N3' N4' C34' 171.37(18) . .
Mo' N3' N4' B' -9.7(3) . .
Mo' N3' C32' C33' -170.1(2) . .
Mo' N3' C32' C35' 9.6(4) . .
Mo' N5' N6' C39' 176.07(19) . .
Mo' N5' N6' B' -9.6(3) . .
Mo' N5' C37' C38' -176.2(2) . .
Mo' N5' C37' C40' 4.8(5) . .
Si1' C1' C2' C3' 177.5(2) . .
Si1' C1' C2' C7' -3.1(4) . .
Si1' C1' C6' C5' -176.0(2) . .
Si1' C1' C6' C18' 3.7(4) . .
N1' N2' C29' C28' -1.5(3) . .
N1' N2' C29' C31' 175.3(3) . .
N1' N2' B' N4' -66.5(3) . .
N1' N2' B' N6' 53.8(4) . .
N1' C27' C28' C29' 1.3(4) . .
N2' N1' C27' C28' -2.2(3) . .
N2' N1' C27' C30' 178.1(3) . .
N3' N4' C34' C33' 1.1(3) . .
N3' N4' C34' C36' -176.7(3) . .
N3' N4' B' N2' 66.9(3) . .
N3' N4' B' N6' -52.6(4) . .
N3' C32' C33' C34' -1.0(3) . .
N4' N3' C32' C33' 1.7(3) . .
N4' N3' C32' C35' -178.6(3) . .
N5' N6' C39' C38' 1.4(3) . .
N5' N6' C39' C41' -176.8(3) . .
N5' N6' B' N2' -53.7(4) . .
N5' N6' B' N4' 65.6(4) . .
N5' C37' C38' C39' 0.7(4) . .
N6' N5' C37' C38' 0.2(3) . .
N6' N5' C37' C40' -178.9(3) . .
C1' C2' C3' C4' -0.6(5) . .
C1' C2' C7' Si2' 126.7(3) . .
C1' C2' C7' Si3' -99.9(3) . .
C1' C6' C18' Si4' -121.2(3) . .
C1' C6' C18' Si5' 104.8(3) . .
C2' C1' C6' C5' 3.2(4) . .
C2' C1' C6' C18' -177.1(3) . .
C2' C3' C4' C5' 1.6(5) . .
C2' C3' C4' C14' -179.0(3) . .
C3' C2' C7' Si2' -53.9(3) . .
C3' C2' C7' Si3' 79.5(3) . .
C3' C4' C5' C6' -0.1(5) . .
C3' C4' C14' C15' -65.3(5) . .
C3' C4' C14' C16' 173.4(4) . .
C3' C4' C14' C17' 55.7(5) . .
C3' C4' C14' C1A 3.3(7) . .
C3' C4' C14' C1B -114.4(5) . .
C3' C4' C14' C1C 125.0(6) . .
C4' C5' C6' C1' -2.3(5) . .
C4' C5' C6' C18' 178.0(3) . .
C5' C4' C14' C15' 114.2(5) . .
C5' C4' C14' C16' -7.2(5) . .
C5' C4' C14' C17' -124.9(5) . .
C5' C4' C14' C1A -177.3(6) . .
C5' C4' C14' C1B 65.1(6) . .
C5' C4' C14' C1C -55.6(6) . .
C5' C6' C18' Si4' 58.5(4) . .
C5' C6' C18' Si5' -75.5(3) . .
C6' C1' C2' C3' -1.8(4) . .
C6' C1' C2' C7' 177.6(3) . .
C7' C2' C3' C4' 179.9(3) . .
C14' C4' C5' C6' -179.6(3) . .
C19' Si4' C18' Si5' 157.85(17) . .
C19' Si4' C18' C6' 27.1(3) . .
C20' Si4' C18' Si5' 38.5(2) . .
C20' Si4' C18' C6' -92.3(2) . .
C21' Si4' C18' Si5' -81.7(2) . .
C21' Si4' C18' C6' 147.6(2) . .
C22' Si5' C18' Si4' 165.96(18) . .
C22' Si5' C18' C6' -61.3(3) . .
C23' Si5' C18' Si4' -74.1(2) . .
C23' Si5' C18' C6' 58.6(2) . .
C24' Si5' C18' Si4' 46.9(2) . .
C24' Si5' C18' C6' 179.6(2) . .
C27' N1' N2' C29' 2.3(3) . .
C27' N1' N2' B' -173.0(3) . .
C27' C28' C29' N2' 0.2(4) . .
C27' C28' C29' C31' -176.3(3) . .
C29' N2' B' N4' 119.4(3) . .
C29' N2' B' N6' -120.3(3) . .
C30' C27' C28' C29' -179.0(3) . .
C32' N3' N4' C34' -1.8(3) . .
C32' N3' N4' B' 177.2(2) . .
C32' C33' C34' N4' -0.1(3) . .
C32' C33' C34' C36' 177.6(3) . .
C34' N4' B' N2' -114.4(3) . .
C34' N4' B' N6' 126.0(3) . .
C35' C32' C33' C34' 179.3(3) . .
C37' N5' N6' C39' -1.0(3) . .
C37' N5' N6' B' 173.3(3) . .
C37' C38' C39' N6' -1.3(4) . .
C37' C38' C39' C41' 176.8(3) . .
C39' N6' B' N2' 119.4(3) . .
C39' N6' B' N4' -121.4(3) . .
C40' C37' C38' C39' 179.6(3) . .
B' N2' C29' C28' 173.1(3) . .
B' N2' C29' C31' -10.0(5) . .
B' N4' C34' C33' -177.6(3) . .
B' N4' C34' C36' 4.5(5) . .
B' N6' C39' C38' -172.3(3) . .
B' N6' C39' C41' 9.5(5) . .
C42 C43 C44 C45 -0.7(6) . .
C43 C42 C47 C46 -1.5(6) . .
C43 C44 C45 C46 0.5(6) . .
C44 C45 C46 C47 -0.8(6) . .
C45 C46 C47 C42 1.3(6) . .
C47 C42 C43 C44 1.2(6) . .
C54 C55 C56 C57 -0.9(7) . .
C55 C54 C59 C58 -0.6(6) . .
C55 C56 C57 C58 0.5(6) . .
C56 C57 C58 C59 -0.1(6) . .
C57 C58 C59 C54 0.2(6) . .
C59 C54 C55 C56 1.0(6) . .
C48 C49 C50 C48 -0.6(7) . 2_566
C50 C48 C49 C50 0.6(7) 2_566 .
C51 C52 C53 C51 -1.0(11) . 2_666
C53 C51 C52 C53 1.0(11) 2_666 .
